data_7709923
loop_
_publ_author_name
'Rice, Natalie T.'
'Popov, Ivan A.'
'Carlson, Rebbeca'
'Greer, Samuel M.'
'Boggiano, Andrew C.'
'Stein, Benjamin William'
'Bacsa, John'
'Batista, Enrique R.'
'Yang, Ping'
'La Pierre, Henry Storms'

_publ_section_title
;
 Spectroscopic and Electrochemical Characterization of a Pr4+
 Imidophosphorane Complex and the Redox Chemistry of Nd3+ and Dy3+
 Complexes
;
_journal_name_full 'Dalton Transactions'
_journal_paper_doi 10.1039/D2DT00758D
_journal_year 2022
_chemical_absolute_configuration unk
_chemical_formula_moiety 'C60 H138 K N16 Nd O P4, C4 H10 O'
_chemical_formula_sum 'C64 H148 K N16 Nd O2 P4'
_chemical_formula_weight 1481.20
_chemical_properties_physical Air-sensitive,Moisture-sensitive,Oxygen-sensitive
_space_group_crystal_system triclinic
_space_group_IT_number 1
_space_group_name_Hall 'P 1'
_space_group_name_H-M_alt 'P 1'
_atom_sites_solution_hydrogens geom
_atom_sites_solution_primary direct
_audit_creation_date 2020-08-20
_audit_creation_method
;
Olex2 1.3-alpha
(compiled 2020.06.28 svn.raecde09e for OlexSys, GUI svn.r6132)
;
_audit_update_record
;
2021-10-11 deposited with the CCDC.	2022-04-01 downloaded from the CCDC.
;
_cell_angle_alpha 96.467(7)
_cell_angle_beta 104.784(7)
_cell_angle_gamma 110.524(7)
_cell_formula_units_Z 2
_cell_length_a 13.798(3)
_cell_length_b 13.807(3)
_cell_length_c 24.382(4)
_cell_measurement_reflns_used 9012
_cell_measurement_temperature 100(1)
_cell_measurement_theta_max 30.47
_cell_measurement_theta_min 2.59
_cell_volume 4100.0(15)
_computing_cell_refinement 'SAINT v8.37A (Bruker, 2015)'
_computing_data_reduction 'SAINT v8.37A (Bruker, 2015)'
_computing_molecular_graphics 'Olex2 1.3-alpha (Dolomanov et al., 2009)'
_computing_publication_material 'Olex2 1.3-alpha (Dolomanov et al., 2009)'
_computing_structure_refinement 'SHELXL 2018/3 (Sheldrick, 2015)'
_computing_structure_solution 'SHELXS  (Sheldrick, 2008)'
_diffrn_ambient_temperature 100(1)
_diffrn_measured_fraction_theta_full 0.999
_diffrn_measured_fraction_theta_max 0.988
_diffrn_measurement_device_type 'Bruker APEX-II CCD'
_diffrn_measurement_method '\f and \w scans'
_diffrn_radiation_type MoK\a
_diffrn_radiation_wavelength 0.71073
_diffrn_reflns_av_R_equivalents 0.0360
_diffrn_reflns_av_unetI/netI 0.0488
_diffrn_reflns_Laue_measured_fraction_full 0.999
_diffrn_reflns_Laue_measured_fraction_max 0.988
_diffrn_reflns_limit_h_max 17
_diffrn_reflns_limit_h_min -17
_diffrn_reflns_limit_k_max 17
_diffrn_reflns_limit_k_min -17
_diffrn_reflns_limit_l_max 31
_diffrn_reflns_limit_l_min -30
_diffrn_reflns_number 88316
_diffrn_reflns_point_group_measured_fraction_full 0.999
_diffrn_reflns_point_group_measured_fraction_max 0.988
_diffrn_reflns_theta_full 25.242
_diffrn_reflns_theta_max 27.585
_diffrn_reflns_theta_min 2.410
_diffrn_source_current 1.0
_diffrn_source_power 0.05
_diffrn_source_voltage 50.0
_diffrn_standards_number 0
_exptl_absorpt_coefficient_mu 0.810
_exptl_absorpt_correction_T_max 1.0000
_exptl_absorpt_correction_T_min 0.7972
_exptl_absorpt_correction_type numerical
_exptl_absorpt_process_details
;
SADABS-2016/2 (Bruker,2016/2) was used for absorption correction.
wR2(int) was 0.1247 before and 0.0645 after correction.
The Ratio of minimum to maximum transmission is 0.7972.
The \l/2 correction factor is Not present.
;
_exptl_crystal_colour blue
_exptl_crystal_colour_primary blue
_exptl_crystal_density_diffrn 1.200
_exptl_crystal_description prism
_exptl_crystal_F_000 1598
_exptl_crystal_recrystallization_method 'The material was recrystallised from --- by as supplied'
_exptl_crystal_size_max 0.41
_exptl_crystal_size_mid 0.248
_exptl_crystal_size_min 0.208
_refine_diff_density_max 1.377
_refine_diff_density_min -1.018
_refine_diff_density_rms 0.082
_refine_ls_abs_structure_details
;
 Twinning involves inversion, so Flack parameter cannot be determined
;
_refine_ls_extinction_method none
_refine_ls_goodness_of_fit_ref 1.045
_refine_ls_hydrogen_treatment constr
_refine_ls_matrix_type full
_refine_ls_number_parameters 1660
_refine_ls_number_reflns 32769
_refine_ls_number_restraints 1268
_refine_ls_restrained_S_all 1.067
_refine_ls_R_factor_all 0.0383
_refine_ls_R_factor_gt 0.0363
_refine_ls_shift/su_max 0.003
_refine_ls_shift/su_mean 0.000
_refine_ls_structure_factor_coef Fsqd
_refine_ls_weighting_details 'w=1/[\s^2^(Fo^2^)+(0.0001P)^2^+6.9143P] where P=(Fo^2^+2Fc^2^)/3'
_refine_ls_weighting_scheme calc
_refine_ls_wR_factor_gt 0.0786
_refine_ls_wR_factor_ref 0.0801
_reflns_Friedel_coverage 1.000
_reflns_Friedel_fraction_full 0.999
_reflns_Friedel_fraction_max 0.988
_reflns_number_gt 31931
_reflns_number_total 32769
_reflns_threshold_expression 'I > 2\s(I)'
_cod_data_source_file d2dt00758d2.cif
_cod_data_source_block ntr-nd-tp
_cod_original_cell_volume 4100.3(14)
_cod_database_code 7709923
_shelx_shelxl_version_number 2018/3
_shelx_space_group_comment
;
The symmetry employed for this shelxl refinement is uniquely defined
by the following loop, which should always be used as a source of
symmetry information in preference to the above space-group names.
They are only intended as comments.
;
_shelx_estimated_absorpt_t_max 0.850
_shelx_estimated_absorpt_t_min 0.733
_olex2_refinement_description
;
1. Twinned data refinement
 Scales: 0.476(13)
 0.476(7) 0.022(8) 0.026(7)
2. Fixed Uiso
 At 1.2 times of:
  All C(H,H) groups
 At 1.5 times of:
  All C(H,H,H) groups
3. Restrained distances
 C3S_1-O1S_1
 C3S_2-O1S_2
 C3S_3-O1S_3
 C3S_4-O1S_4
 2.3917 with sigma of 0.002
 O1S_1-C2S_1
 O1S_2-C2S_2
 O1S_3-C2S_3
 O1S_4-C2S_4
 1.4204 with sigma of 0.001
 O1S_1-C4S_1
 O1S_2-C4S_2
 O1S_3-C4S_3
 O1S_4-C4S_4
 1.4204 with sigma of 0.001
 O1S_1-C5S_1
 O1S_2-C5S_2
 O1S_3-C5S_3
 O1S_4-C5S_4
 2.3917 with sigma of 0.002
 C2S_1-C3S_1
 C2S_2-C3S_2
 C2S_3-C3S_3
 C2S_4-C3S_4
 1.5202 with sigma of 0.001
 C4S_1-C2S_1
 C4S_2-C2S_2
 C4S_3-C2S_3
 C4S_4-C2S_4
 2.3753 with sigma of 0.002
 C5S_1-C4S_1
 C5S_2-C4S_2
 C5S_3-C4S_3
 C5S_4-C4S_4
 1.5202 with sigma of 0.001
4. Uiso/Uaniso restraints and constraints
Uanis(O1S_2) \\sim Ueq, Uanis(C2S_2) \\sim Ueq, Uanis(C4S_2) \\sim Ueq,
Uanis(C3S_2) \\sim Ueq, Uanis(C5S_2) \\sim Ueq, Uanis(O1S_1) \\sim Ueq,
Uanis(C2S_1) \\sim Ueq, Uanis(C4S_1) \\sim Ueq, Uanis(C3S_1) \\sim Ueq,
Uanis(C5S_1) \\sim Ueq, Uanis(O1S_4) \\sim Ueq, Uanis(C2S_4) \\sim Ueq,
Uanis(C4S_4) \\sim Ueq, Uanis(C3S_4) \\sim Ueq, Uanis(C5S_4) \\sim Ueq,
Uanis(O1S_3) \\sim Ueq, Uanis(C2S_3) \\sim Ueq, Uanis(C4S_3) \\sim Ueq,
Uanis(C3S_3) \\sim Ueq, Uanis(C5S_3) \\sim Ueq: with sigma of 0.004 and sigma
for terminal atoms of 0.008
5. Rigid body (RIGU) restrains
 N1, P1, N3, N4, N5, C13, C3, C1, C8, C2, C121, C14, C16, C9, C10, C11, C5, C6,
  C7
 with sigma for 1-2 distances of 0.0002 and sigma for 1-3 distances of 0.0002
 N8, P3, N9, N30, N35, C27, C28, C29, C31, C36, C39, C109, C119, C120, C32,
 C33, C34, C38, C40
 with sigma for 1-2 distances of 0.0002 and sigma for 1-3 distances of 0.0002
 N8, P3
 with sigma for 1-2 distances of 0.0002 and sigma for 1-3 distances of 0.0002
 C45, P4, N10, N11, N46, N51, C41, C44, C47, C52, C53, C12, C42, C43, C48, C49,
  C50, C115, C118
 with sigma for 1-2 distances of 0.0002 and sigma for 1-3 distances of 0.0002
 N13, P5, N14, N16, N18, C54, C57, C58, C59, C62, C64, C15, C55, C56, C17, C60,
  C61, C63, C65
 with sigma for 1-2 distances of 0.0002 and sigma for 1-3 distances of 0.0002
 N19, P6, N20, N21, N22, C66, C72, C67, C68, C76, C78, C73, C74, C75, C69, C70,
  C71, C77, C79
 with sigma for 1-2 distances of 0.0002 and sigma for 1-3 distances of 0.0002
 N23, P7, N24, N25, N26, C80, C86, C81, C82, C90, C92, C87, C88, C89, C83, C84,
  C85, C91, C93
 with sigma for 1-2 distances of 0.0002 and sigma for 1-3 distances of 0.0002
 N27, P8, N28, N29, N17, C94, C98, C99, C101, C103, C111, C95, C96, C97, C100,
 C102, C104, C105, C106
 with sigma for 1-2 distances of 0.0002 and sigma for 1-3 distances of 0.0002
 O1S_1, C2S_1, C3S_1, C4S_1, C5S_1
 O1S_2, C2S_2, C3S_2, C4S_2, C5S_2
 O1S_3, C2S_3, C3S_3, C4S_3, C5S_3
 O1S_4, C2S_4, C3S_4, C4S_4, C5S_4
 with sigma for 1-2 distances of 0.0002 and sigma for 1-3 distances of 0.0004
6. Same fragment restrains
{O1S_2, C2S_2, C3S_2, C4S_2, C5S_2}
{O1S_3, C2S_3, C3S_3, C4S_3, C5S_3}
{O1S_4, C2S_4, C3S_4, C4S_4, C5S_4}
as
{O1S_1, C2S_1, C3S_1, C4S_1, C5S_1} sigma for 1-2: 0.002 1-3: 0.004
7.a Secondary CH2 refined with riding coordinates:
 C1(H1A,H1B), C2(H2A,H2B), C4(H4A,H4B), C13(H13A,H13B), C3(H3A,H3B), C18(H18A,
 H18B), C19(H19A,H19B), C28(H28A,H28B), C29(H29A,H29B), C36(H36A,H36B),
 C39(H39A,H39B), C44(H44A,H44B), C45(H45A,H45B), C52(H52A,H52B), C53(H53A,H53B),
  C113(H11G,H11H), C57(H57A,H57B), C58(H58A,H58B), C62(H62A,H62B), C64(H64A,
 H64B), C66(H66A,H66B), C67(H67A,H67B), C76(H76A,H76B), C78(H78A,H78B),
 C80(H80A,H80B), C81(H81A,H81B), C90(H90A,H90B), C92(H92A,H92B), C98(H98A,H98B),
  C99(H99A,H99B), C101(H10J,H10K), C111(H11U,H11V), C2S(H2SA,H2SB), C4S(H4SA,
 H4SB), C2S(H2SA,H2SB), C4S(H4SA,H4SB), C2S(H2SA,H2SB), C4S(H4SA,H4SB),
 C2S(H2SA,H2SB), C4S(H4SA,H4SB)
7.b Idealised Me refined as rotating group:
 C5(H5A,H5B,H5C), C6(H6A,H6B,H6C), C7(H7A,H7B,H7C), C9(H9A,H9B,H9C), C10(H10A,
 H10B,H10C), C11(H11A,H11B,H11C), C12(H12A,H12B,H12C), C14(H14A,H14B,H14C),
 C16(H16A,H16B,H16C), C21(H21A,H21B,H21C), C22(H22A,H22B,H22C), C24(H24A,H24B,
 H24C), C25(H25A,H25B,H25C), C26(H26A,H26B,H26C), C32(H32A,H32B,H32C), C33(H33A,
 H33B,H33C), C34(H34A,H34B,H34C), C37(H37A,H37B,H37C), C38(H38A,H38B,H38C),
 C40(H40A,H40B,H40C), C42(H42A,H42B,H42C), C43(H43A,H43B,H43C), C48(H48A,H48B,
 H48C), C49(H49A,H49B,H49C), C50(H50A,H50B,H50C), C109(H10D,H10E,H10F),
 C112(H11D,H11E,H11F), C114(H11I,H11J,H11K), C115(H11L,H11M,H11N), C118(H11O,
 H11P,H11Q), C119(H11R,H11S,H11T), C120(H12D,H12E,H12F), C15(H15A,H15B,H15C),
 C17(H17A,H17B,H17C), C55(H55A,H55B,H55C), C56(H56A,H56B,H56C), C60(H60A,H60B,
 H60C), C61(H61A,H61B,H61C), C63(H63A,H63B,H63C), C65(H65A,H65B,H65C), C69(H69A,
 H69B,H69C), C70(H70A,H70B,H70C), C71(H71A,H71B,H71C), C73(H73A,H73B,H73C),
 C74(H74A,H74B,H74C), C75(H75A,H75B,H75C), C77(H77A,H77B,H77C), C79(H79A,H79B,
 H79C), C83(H83A,H83B,H83C), C84(H84A,H84B,H84C), C85(H85A,H85B,H85C), C87(H87A,
 H87B,H87C), C88(H88A,H88B,H88C), C89(H89A,H89B,H89C), C91(H91A,H91B,H91C),
 C93(H93A,H93B,H93C), C95(H95A,H95B,H95C), C96(H96A,H96B,H96C), C97(H97A,H97B,
 H97C), C100(H10G,H10H,H10I), C102(H10L,H10M,H10N), C104(H10O,H10P,H10Q),
 C105(H10R,H10S,H10T), C106(H10U,H10V,H10W), C3S(H3SA,H3SB,H3SC), C5S(H5SA,H5SB,
 H5SC), C3S(H3SA,H3SB,H3SC), C5S(H5SA,H5SB,H5SC), C3S(H3SA,H3SB,H3SC), C5S(H5SA,
 H5SB,H5SC), C3S(H3SA,H3SB,H3SC), C5S(H5SA,H5SB,H5SC)
;
_olex2_diffrn_ambient_temperature_device 'Oxford Cryosystems'
_olex2_exptl_crystal_mounting_method 'The crystal was mounted on a loop with paratone oil'
_olex2_submission_special_instructions 'No special instructions were received'

loop_
_space_group_symop_operation_xyz
'x, y, z'

loop_
_atom_site_label
_atom_site_type_symbol
_atom_site_fract_x
_atom_site_fract_y
_atom_site_fract_z
_atom_site_U_iso_or_equiv
_atom_site_adp_type
_atom_site_occupancy
_atom_site_site_symmetry_order
_atom_site_calc_flag
_atom_site_refinement_flags_posn
_atom_site_refinement_flags_adp
_atom_site_refinement_flags_occupancy
_atom_site_disorder_assembly
_atom_site_disorder_group
Nd1 Nd 0.56385(7) 0.72286(7) 0.76947(5) 0.01226(11) Uani 1 1 d . . . . .
P1 P 0.2844(2) 0.7217(2) 0.76929(13) 0.0188(5) Uani 1 1 d . . . . .
P2 P 0.5554(2) 0.4422(2) 0.76726(12) 0.0162(5) Uani 1 1 d . . . . .
P3 P 0.6193(3) 0.8184(3) 0.63650(15) 0.0203(7) Uani 1 1 d . . . . .
P4 P 0.7857(3) 0.9069(3) 0.90808(15) 0.0187(6) Uani 1 1 d . . . . .
N1 N 0.3896(8) 0.7066(7) 0.7711(4) 0.0209(13) Uani 1 1 d . . . . .
N2 N 0.5302(7) 0.5435(7) 0.7657(4) 0.0196(17) Uani 1 1 d . . . . .
N3 N 0.3040(7) 0.8493(7) 0.7933(4) 0.0242(10) Uani 1 1 d . . . . .
N4 N 0.1767(6) 0.6798(6) 0.7061(3) 0.0266(8) Uani 1 1 d . . . . .
N5 N 0.2035(6) 0.6386(6) 0.8034(3) 0.0286(9) Uani 1 1 d . . . . .
N6 N 0.4679(5) 0.3235(5) 0.7205(3) 0.0212(14) Uani 1 1 d . . . . .
N7 N 0.5498(6) 0.3870(5) 0.8252(3) 0.0238(15) Uani 1 1 d . . . . .
N8 N 0.6057(8) 0.7697(8) 0.6889(4) 0.0248(15) Uani 1 1 d . . . . .
N9 N 0.5905(8) 0.9270(6) 0.6274(4) 0.0308(10) Uani 1 1 d . . . . .
N10 N 0.6948(8) 0.8404(7) 0.8510(4) 0.0201(14) Uani 1 1 d . . . . .
N11 N 0.7841(7) 0.8708(7) 0.9713(4) 0.0280(10) Uani 1 1 d . . . . .
N12 N 0.6748(6) 0.4562(5) 0.7582(3) 0.0190(15) Uani 1 1 d . . . . .
C1 C 0.0873(7) 0.5883(7) 0.7069(4) 0.0331(14) Uani 1 1 d . . . . .
H1A H 0.095192 0.522809 0.691833 0.040 Uiso 1 1 calc R U . . .
H1B H 0.017546 0.587326 0.682217 0.040 Uiso 1 1 calc R U . . .
C2 C 0.0888(8) 0.5951(8) 0.7684(5) 0.0335(15) Uani 1 1 d . . . . .
H2A H 0.053009 0.642051 0.778768 0.040 Uiso 1 1 calc R U . . .
H2B H 0.050299 0.523944 0.774616 0.040 Uiso 1 1 calc R U . . .
C4 C 0.7159(9) 0.3729(7) 0.7604(5) 0.032(2) Uani 1 1 d . . . . .
H4A H 0.719889 0.349386 0.721468 0.039 Uiso 1 1 calc R U . . .
H4B H 0.662916 0.311645 0.769063 0.039 Uiso 1 1 calc R U . . .
C5 C 0.3518(7) 0.6841(8) 0.8962(4) 0.0350(13) Uani 1 1 d . . . . .
H5A H 0.370774 0.625673 0.882693 0.052 Uiso 1 1 calc R U . . .
H5B H 0.368154 0.696338 0.938589 0.052 Uiso 1 1 calc R U . . .
H5C H 0.394347 0.748571 0.885942 0.052 Uiso 1 1 calc R U . . .
C6 C 0.1933(8) 0.7373(7) 0.8934(4) 0.0360(13) Uani 1 1 d . . . . .
H6A H 0.248104 0.808381 0.897946 0.054 Uiso 1 1 calc R U . . .
H6B H 0.187062 0.726154 0.931553 0.054 Uiso 1 1 calc R U . . .
H6C H 0.122615 0.730520 0.867844 0.054 Uiso 1 1 calc R U . . .
C7 C 0.1676(8) 0.5506(7) 0.8810(4) 0.0369(12) Uani 1 1 d . . . . .
H7A H 0.089830 0.536721 0.871096 0.055 Uiso 1 1 calc R U . . .
H7B H 0.197380 0.554703 0.922595 0.055 Uiso 1 1 calc R U . . .
H7C H 0.176975 0.493084 0.858387 0.055 Uiso 1 1 calc R U . . .
C8 C 0.1910(7) 0.6913(7) 0.6484(4) 0.0298(10) Uani 1 1 d . . . . .
C9 C 0.2056(8) 0.5947(7) 0.6196(4) 0.0370(13) Uani 1 1 d . . . . .
H9A H 0.266543 0.585039 0.646049 0.056 Uiso 1 1 calc R U . . .
H9B H 0.221097 0.606354 0.583311 0.056 Uiso 1 1 calc R U . . .
H9C H 0.138653 0.531164 0.611220 0.056 Uiso 1 1 calc R U . . .
C10 C 0.2909(7) 0.7914(7) 0.6557(4) 0.0312(12) Uani 1 1 d . . . . .
H10A H 0.277555 0.853974 0.668623 0.047 Uiso 1 1 calc R U . . .
H10B H 0.305059 0.793965 0.618368 0.047 Uiso 1 1 calc R U . . .
H10C H 0.354303 0.790462 0.684721 0.047 Uiso 1 1 calc R U . . .
C11 C 0.0914(7) 0.7028(8) 0.6098(4) 0.0378(14) Uani 1 1 d . . . . .
H11A H 0.025473 0.641250 0.606480 0.057 Uiso 1 1 calc R U . . .
H11B H 0.098587 0.706900 0.571126 0.057 Uiso 1 1 calc R U . . .
H11C H 0.086103 0.767611 0.627142 0.057 Uiso 1 1 calc R U . . .
C12 C 0.6232(8) 0.7306(8) 0.9816(4) 0.0295(13) Uani 1 1 d . . . . .
H12A H 0.669269 0.692843 0.996221 0.044 Uiso 1 1 calc R U . . .
H12B H 0.591322 0.706297 0.939169 0.044 Uiso 1 1 calc R U . . .
H12C H 0.564774 0.716110 0.999232 0.044 Uiso 1 1 calc R U . . .
C13 C 0.4119(7) 0.9322(7) 0.8183(4) 0.0299(14) Uani 1 1 d . . . . .
H13A H 0.424775 0.979976 0.791157 0.036 Uiso 1 1 calc R U . . .
H13B H 0.466440 0.899954 0.822830 0.036 Uiso 1 1 calc R U . . .
C14 C 0.4291(8) 0.9988(7) 0.8784(4) 0.043(2) Uani 1 1 d . . . . .
H14A H 0.373171 1.028136 0.874639 0.064 Uiso 1 1 calc R U . . .
H14B H 0.501526 1.056810 0.891897 0.064 Uiso 1 1 calc R U . . .
H14C H 0.423450 0.953310 0.906515 0.064 Uiso 1 1 calc R U . . .
C3 C 0.2129(9) 0.8797(8) 0.7880(6) 0.0267(16) Uani 1 1 d . . . . .
H3A H 0.209772 0.900401 0.827525 0.032 Uiso 1 1 calc R U . . .
H3B H 0.145147 0.816859 0.766649 0.032 Uiso 1 1 calc R U . . .
C16 C 0.2143(8) 0.9698(8) 0.7574(5) 0.036(2) Uani 1 1 d . . . . .
H16A H 0.215594 0.950006 0.717825 0.054 Uiso 1 1 calc R U . . .
H16B H 0.279454 1.033712 0.778950 0.054 Uiso 1 1 calc R U . . .
H16C H 0.148915 0.983815 0.755814 0.054 Uiso 1 1 calc R U . . .
C18 C 0.4023(7) 0.2538(6) 0.7496(4) 0.0283(18) Uani 1 1 d . . . . .
H18A H 0.374512 0.178706 0.729001 0.034 Uiso 1 1 calc R U . . .
H18B H 0.339586 0.271879 0.751371 0.034 Uiso 1 1 calc R U . . .
C19 C 0.4810(8) 0.2736(6) 0.8110(4) 0.033(2) Uani 1 1 d . . . . .
H19A H 0.440518 0.255866 0.839127 0.040 Uiso 1 1 calc R U . . .
H19B H 0.525471 0.230747 0.811227 0.040 Uiso 1 1 calc R U . . .
C20 C 0.6058(7) 0.4402(7) 0.8866(4) 0.0283(18) Uani 1 1 d . . . . .
C21 C 0.5212(8) 0.4600(7) 0.9132(4) 0.033(2) Uani 1 1 d . . . . .
H21A H 0.460732 0.392284 0.908153 0.049 Uiso 1 1 calc R U . . .
H21B H 0.493161 0.507262 0.893446 0.049 Uiso 1 1 calc R U . . .
H21C H 0.556566 0.492949 0.954782 0.049 Uiso 1 1 calc R U . . .
C22 C 0.6552(8) 0.3720(7) 0.9203(4) 0.037(2) Uani 1 1 d . . . . .
H22A H 0.699954 0.412992 0.959837 0.056 Uiso 1 1 calc R U . . .
H22B H 0.700688 0.351351 0.900389 0.056 Uiso 1 1 calc R U . . .
H22C H 0.596405 0.308257 0.922035 0.056 Uiso 1 1 calc R U . . .
C23 C 0.4136(7) 0.3123(6) 0.6578(4) 0.0238(16) Uani 1 1 d . . . . .
C24 C 0.3621(8) 0.1948(6) 0.6261(4) 0.0325(19) Uani 1 1 d . . . . .
H24A H 0.413844 0.161715 0.638563 0.049 Uiso 1 1 calc R U . . .
H24B H 0.344261 0.189469 0.583972 0.049 Uiso 1 1 calc R U . . .
H24C H 0.295417 0.158407 0.635411 0.049 Uiso 1 1 calc R U . . .
C25 C 0.5004(7) 0.3717(7) 0.6311(4) 0.0317(18) Uani 1 1 d . . . . .
H25A H 0.530754 0.447826 0.648636 0.048 Uiso 1 1 calc R U . . .
H25B H 0.466870 0.359916 0.589030 0.048 Uiso 1 1 calc R U . . .
H25C H 0.558794 0.345451 0.638644 0.048 Uiso 1 1 calc R U . . .
C26 C 0.3246(7) 0.3577(6) 0.6471(4) 0.0322(19) Uani 1 1 d . . . . .
H26A H 0.264858 0.315927 0.660304 0.048 Uiso 1 1 calc R U . . .
H26B H 0.296520 0.354460 0.605411 0.048 Uiso 1 1 calc R U . . .
H26C H 0.355847 0.431694 0.668701 0.048 Uiso 1 1 calc R U . . .
C27 C 0.6307(9) 1.0262(7) 0.6705(4) 0.0366(11) Uani 1 1 d . . . . .
C28 C 0.5041(9) 0.9065(7) 0.5726(4) 0.0326(15) Uani 1 1 d . . . . .
H28A H 0.535565 0.941943 0.544378 0.039 Uiso 1 1 calc R U . . .
H28B H 0.450027 0.934112 0.579453 0.039 Uiso 1 1 calc R U . . .
C29 C 0.4500(9) 0.7873(7) 0.5490(4) 0.0299(14) Uani 1 1 d . . . . .
H29A H 0.391878 0.754278 0.566062 0.036 Uiso 1 1 calc R U . . .
H29B H 0.418072 0.769730 0.506133 0.036 Uiso 1 1 calc R U . . .
N30 N 0.5382(7) 0.7517(6) 0.5667(4) 0.0258(9) Uani 1 1 d . . . . .
C31 C 0.5076(7) 0.6345(6) 0.5463(4) 0.0257(9) Uani 1 1 d . . . . .
C32 C 0.4097(7) 0.5675(6) 0.5635(4) 0.0286(12) Uani 1 1 d . . . . .
H32A H 0.426609 0.586341 0.605843 0.043 Uiso 1 1 calc R U . . .
H32B H 0.394126 0.492101 0.551272 0.043 Uiso 1 1 calc R U . . .
H32C H 0.345725 0.581409 0.544467 0.043 Uiso 1 1 calc R U . . .
C33 C 0.4795(8) 0.6085(7) 0.4804(4) 0.0297(13) Uani 1 1 d . . . . .
H33A H 0.418138 0.627212 0.462711 0.045 Uiso 1 1 calc R U . . .
H33B H 0.459235 0.532495 0.466542 0.045 Uiso 1 1 calc R U . . .
H33C H 0.542895 0.649155 0.469439 0.045 Uiso 1 1 calc R U . . .
C34 C 0.6061(7) 0.6077(6) 0.5723(4) 0.0266(11) Uani 1 1 d . . . . .
H34A H 0.668203 0.650994 0.561152 0.040 Uiso 1 1 calc R U . . .
H34B H 0.587814 0.532419 0.557443 0.040 Uiso 1 1 calc R U . . .
H34C H 0.625224 0.622682 0.614760 0.040 Uiso 1 1 calc R U . . .
N35 N 0.7463(7) 0.8507(6) 0.6316(3) 0.0341(11) Uani 1 1 d . . . . .
C36 C 0.8334(8) 0.8482(8) 0.6775(4) 0.0375(16) Uani 1 1 d . . . . .
H36A H 0.801151 0.802778 0.702237 0.045 Uiso 1 1 calc R U . . .
H36B H 0.875608 0.920919 0.702009 0.045 Uiso 1 1 calc R U . . .
C37 C 0.6989(7) 0.5483(7) 0.8956(3) 0.0282(17) Uani 1 1 d . . . . .
H37A H 0.668809 0.596715 0.878602 0.042 Uiso 1 1 calc R U . . .
H37B H 0.750619 0.539024 0.876597 0.042 Uiso 1 1 calc R U . . .
H37C H 0.736509 0.577948 0.937335 0.042 Uiso 1 1 calc R U . . .
C38 C 0.9090(10) 0.8098(10) 0.6595(5) 0.048(2) Uani 1 1 d . . . . .
H38A H 0.868228 0.739043 0.633823 0.073 Uiso 1 1 calc R U . . .
H38B H 0.961664 0.805986 0.693964 0.073 Uiso 1 1 calc R U . . .
H38C H 0.947912 0.858525 0.638745 0.073 Uiso 1 1 calc R U . . .
C39 C 0.7807(8) 0.9136(8) 0.5908(4) 0.0402(15) Uani 1 1 d . . . . .
H39A H 0.853677 0.970315 0.611413 0.048 Uiso 1 1 calc R U . . .
H39B H 0.729542 0.948459 0.578589 0.048 Uiso 1 1 calc R U . . .
C40 C 0.7861(9) 0.8532(8) 0.5373(4) 0.048(2) Uani 1 1 d . . . . .
H40A H 0.790742 0.896647 0.508203 0.072 Uiso 1 1 calc R U . . .
H40B H 0.720366 0.787481 0.521408 0.072 Uiso 1 1 calc R U . . .
H40C H 0.850656 0.836030 0.547440 0.072 Uiso 1 1 calc R U . . .
C41 C 0.6932(7) 0.8511(7) 0.9974(4) 0.0284(10) Uani 1 1 d . . . . .
C42 C 0.7398(8) 0.8908(7) 1.0628(4) 0.0335(13) Uani 1 1 d . . . . .
H42A H 0.680811 0.887584 1.078879 0.050 Uiso 1 1 calc R U . . .
H42B H 0.793049 0.964296 1.072297 0.050 Uiso 1 1 calc R U . . .
H42C H 0.775825 0.846219 1.079583 0.050 Uiso 1 1 calc R U . . .
C43 C 0.6215(7) 0.9089(7) 0.9723(4) 0.0284(12) Uani 1 1 d . . . . .
H43A H 0.590630 0.882870 0.929997 0.043 Uiso 1 1 calc R U . . .
H43B H 0.665680 0.985306 0.981552 0.043 Uiso 1 1 calc R U . . .
H43C H 0.562233 0.895575 0.989378 0.043 Uiso 1 1 calc R U . . .
C44 C 0.8763(8) 0.8479(9) 0.9996(4) 0.0339(17) Uani 1 1 d . . . . .
H44A H 0.852214 0.781654 1.013626 0.041 Uiso 1 1 calc R U . . .
H44B H 0.927814 0.906631 1.033056 0.041 Uiso 1 1 calc R U . . .
C45 C 0.9290(8) 0.8359(8) 0.9538(4) 0.0315(15) Uani 1 1 d . . . . .
H45A H 1.007490 0.852410 0.971733 0.038 Uiso 1 1 calc R U . . .
H45B H 0.893135 0.762902 0.929408 0.038 Uiso 1 1 calc R U . . .
N46 N 0.9139(7) 0.9109(7) 0.9201(3) 0.0273(9) Uani 1 1 d . . . . .
C47 C 0.9690(7) 0.9247(7) 0.8743(4) 0.0278(10) Uani 1 1 d . . . . .
C48 C 0.9425(7) 1.0030(7) 0.8406(4) 0.0301(12) Uani 1 1 d . . . . .
H48A H 0.863910 0.974772 0.820165 0.045 Uiso 1 1 calc R U . . .
H48B H 0.982195 1.014188 0.812184 0.045 Uiso 1 1 calc R U . . .
H48C H 0.964324 1.070688 0.867578 0.045 Uiso 1 1 calc R U . . .
C49 C 1.0951(7) 0.9720(7) 0.9050(4) 0.0319(13) Uani 1 1 d . . . . .
H49A H 1.116354 1.038180 0.933197 0.048 Uiso 1 1 calc R U . . .
H49B H 1.132615 0.986520 0.875862 0.048 Uiso 1 1 calc R U . . .
H49C H 1.115240 0.921110 0.925211 0.048 Uiso 1 1 calc R U . . .
C50 C 0.9338(7) 0.8192(7) 0.8323(4) 0.0294(13) Uani 1 1 d . . . . .
H50A H 0.949677 0.768146 0.854141 0.044 Uiso 1 1 calc R U . . .
H50B H 0.973676 0.829419 0.804030 0.044 Uiso 1 1 calc R U . . .
H50C H 0.855274 0.791999 0.811829 0.044 Uiso 1 1 calc R U . . .
N51 N 0.8068(7) 1.0358(6) 0.9212(4) 0.0292(10) Uani 1 1 d . . . . .
C52 C 0.8739(7) 1.1048(6) 0.9793(4) 0.0357(15) Uani 1 1 d . . . . .
H52A H 0.870698 1.059984 1.008279 0.043 Uiso 1 1 calc R U . . .
H52B H 0.840683 1.154969 0.988437 0.043 Uiso 1 1 calc R U . . .
C53 C 0.7332(9) 1.0760(7) 0.8864(4) 0.0363(15) Uani 1 1 d . . . . .
H53A H 0.687409 1.089411 0.909127 0.044 Uiso 1 1 calc R U . . .
H53B H 0.684049 1.019907 0.851219 0.044 Uiso 1 1 calc R U . . .
C109 C 0.7379(9) 1.0425(7) 0.7146(4) 0.0428(14) Uani 1 1 d . . . . .
H10D H 0.795431 1.059647 0.696236 0.064 Uiso 1 1 calc R U . . .
H10E H 0.730936 0.977454 0.728717 0.064 Uiso 1 1 calc R U . . .
H10F H 0.756741 1.101014 0.747407 0.064 Uiso 1 1 calc R U . . .
C112 C 0.7903(8) 0.5437(8) 0.6985(5) 0.045(3) Uani 1 1 d . . . . .
H11D H 0.728447 0.512873 0.662487 0.068 Uiso 1 1 calc R U . . .
H11E H 0.829312 0.496510 0.703862 0.068 Uiso 1 1 calc R U . . .
H11F H 0.839903 0.613032 0.696218 0.068 Uiso 1 1 calc R U . . .
C113 C 0.7483(6) 0.5574(6) 0.7505(4) 0.0262(17) Uani 1 1 d . . . . .
H11G H 0.811445 0.591765 0.786444 0.031 Uiso 1 1 calc R U . . .
H11H H 0.708960 0.605073 0.744741 0.031 Uiso 1 1 calc R U . . .
C114 C 0.8273(8) 0.4042(8) 0.8051(4) 0.036(2) Uani 1 1 d . . . . .
H11I H 0.854050 0.348061 0.799316 0.054 Uiso 1 1 calc R U . . .
H11J H 0.821321 0.414328 0.844309 0.054 Uiso 1 1 calc R U . . .
H11K H 0.878377 0.470535 0.800341 0.054 Uiso 1 1 calc R U . . .
C115 C 0.9963(8) 1.1701(8) 0.9866(5) 0.053(3) Uani 1 1 d . . . . .
H11L H 1.001056 1.216984 0.959231 0.080 Uiso 1 1 calc R U . . .
H11M H 1.031042 1.121457 0.978757 0.080 Uiso 1 1 calc R U . . .
H11N H 1.033608 1.212688 1.026514 0.080 Uiso 1 1 calc R U . . .
C118 C 0.7863(11) 1.1748(9) 0.8675(5) 0.047(2) Uani 1 1 d . . . . .
H11O H 0.730696 1.188592 0.839271 0.070 Uiso 1 1 calc R U . . .
H11P H 0.839462 1.166245 0.849449 0.070 Uiso 1 1 calc R U . . .
H11Q H 0.823551 1.234628 0.901385 0.070 Uiso 1 1 calc R U . . .
C119 C 0.6476(10) 1.1176(7) 0.6396(5) 0.0429(15) Uani 1 1 d . . . . .
H11R H 0.679724 1.184920 0.668424 0.064 Uiso 1 1 calc R U . . .
H11S H 0.577151 1.110177 0.613445 0.064 Uiso 1 1 calc R U . . .
H11T H 0.696674 1.116437 0.616957 0.064 Uiso 1 1 calc R U . . .
C120 C 0.5486(9) 1.0244(7) 0.7031(5) 0.0381(14) Uani 1 1 d . . . . .
H12D H 0.535566 0.964122 0.721898 0.057 Uiso 1 1 calc R U . . .
H12E H 0.479806 1.017537 0.675424 0.057 Uiso 1 1 calc R U . . .
H12F H 0.578123 1.090566 0.732633 0.057 Uiso 1 1 calc R U . . .
C121 C 0.2274(8) 0.6547(8) 0.8668(4) 0.0330(10) Uani 1 1 d . . . . .
Nd2 Nd 0.55897(7) 1.20800(7) 1.27398(5) 0.01212(11) Uani 1 1 d . . . . .
P5 P 0.5356(2) 0.9217(2) 1.25878(13) 0.0174(6) Uani 1 1 d . . . . .
P6 P 0.7827(3) 1.3994(3) 1.41043(14) 0.0165(6) Uani 1 1 d . . . . .
P7 P 0.6130(3) 1.2896(2) 1.13711(14) 0.0166(6) Uani 1 1 d . . . . .
P8 P 0.2840(2) 1.1961(2) 1.28586(13) 0.0154(5) Uani 1 1 d . . . . .
N13 N 0.5268(8) 1.0301(8) 1.2654(4) 0.0211(14) Uani 1 1 d . . . . .
N14 N 0.4696(8) 0.8287(7) 1.1955(4) 0.0272(9) Uani 1 1 d . . . . .
C15 C 0.5329(9) 0.9517(8) 1.1352(4) 0.0282(13) Uani 1 1 d . . . . .
H15A H 0.542750 1.009577 1.166151 0.042 Uiso 1 1 calc R U . . .
H15B H 0.511701 0.969353 1.097371 0.042 Uiso 1 1 calc R U . . .
H15C H 0.601559 0.941939 1.141057 0.042 Uiso 1 1 calc R U . . .
N16 N 0.4680(8) 0.8371(7) 1.2961(4) 0.0272(9) Uani 1 1 d . . . . .
N18 N 0.6642(7) 0.9292(7) 1.2747(4) 0.0265(11) Uani 1 1 d . . . . .
N19 N 0.6943(7) 1.3130(7) 1.3574(4) 0.0225(15) Uani 1 1 d . . . . .
N20 N 0.7840(7) 1.3877(7) 1.4786(4) 0.0262(10) Uani 1 1 d . . . . .
N21 N 0.7842(7) 1.5251(7) 1.4241(4) 0.0252(9) Uani 1 1 d . . . . .
N22 N 0.9114(7) 1.4206(7) 1.4119(4) 0.0245(10) Uani 1 1 d . . . . .
N23 N 0.5900(7) 1.2639(7) 1.1926(4) 0.0186(13) Uani 1 1 d . . . . .
N24 N 0.7195(7) 1.2740(6) 1.1193(3) 0.0209(8) Uani 1 1 d . . . . .
N25 N 0.5258(7) 1.2169(6) 1.0708(4) 0.0218(9) Uani 1 1 d . . . . .
N26 N 0.6328(7) 1.4168(6) 1.1332(3) 0.0198(10) Uani 1 1 d . . . . .
N27 N 0.3844(8) 1.1825(8) 1.2789(5) 0.0207(14) Uani 1 1 d . . . . .
N28 N 0.2551(7) 1.1933(7) 1.3498(4) 0.0228(9) Uani 1 1 d . . . . .
N29 N 0.2754(7) 1.3096(7) 1.2698(4) 0.0249(11) Uani 1 1 d . . . . .
N17 N 0.1614(7) 1.0894(6) 1.2491(3) 0.0228(9) Uani 1 1 d . . . . .
C17 C 0.5589(10) 0.9759(8) 1.3905(5) 0.0384(15) Uani 1 1 d . . . . .
H17A H 0.616468 1.011480 1.374229 0.058 Uiso 1 1 calc R U . . .
H17B H 0.590485 0.985813 1.432554 0.058 Uiso 1 1 calc R U . . .
H17C H 0.503696 1.006331 1.382775 0.058 Uiso 1 1 calc R U . . .
C54 C 0.4436(9) 0.8492(8) 1.1371(4) 0.0296(11) Uani 1 1 d . . . . .
C55 C 0.4350(11) 0.7563(8) 1.0932(5) 0.0474(18) Uani 1 1 d . . . . .
H55A H 0.503229 0.745470 1.104141 0.071 Uiso 1 1 calc R U . . .
H55B H 0.421614 0.771761 1.054370 0.071 Uiso 1 1 calc R U . . .
H55C H 0.374522 0.692025 1.092922 0.071 Uiso 1 1 calc R U . . .
C56 C 0.3369(10) 0.8686(11) 1.1227(5) 0.0468(17) Uani 1 1 d . . . . .
H56A H 0.274255 0.800696 1.113169 0.070 Uiso 1 1 calc R U . . .
H56B H 0.331056 0.902198 1.089351 0.070 Uiso 1 1 calc R U . . .
H56C H 0.337885 0.915170 1.156451 0.070 Uiso 1 1 calc R U . . .
C57 C 0.3915(9) 0.7262(8) 1.2007(4) 0.0329(16) Uani 1 1 d . . . . .
H57A H 0.395006 0.665560 1.176588 0.039 Uiso 1 1 calc R U . . .
H57B H 0.315904 0.722425 1.188043 0.039 Uiso 1 1 calc R U . . .
C58 C 0.4280(10) 0.7251(8) 1.2654(5) 0.0310(16) Uani 1 1 d . . . . .
H58A H 0.366093 0.679817 1.276697 0.037 Uiso 1 1 calc R U . . .
H58B H 0.486795 0.698365 1.274394 0.037 Uiso 1 1 calc R U . . .
C59 C 0.5051(9) 0.8561(8) 1.3618(4) 0.0320(12) Uani 1 1 d . . . . .
C60 C 0.5841(10) 0.8061(10) 1.3840(5) 0.0391(15) Uani 1 1 d . . . . .
H60A H 0.551499 0.730386 1.365330 0.059 Uiso 1 1 calc R U . . .
H60B H 0.600684 0.814529 1.426259 0.059 Uiso 1 1 calc R U . . .
H60C H 0.651538 0.840717 1.374938 0.059 Uiso 1 1 calc R U . . .
C61 C 0.4013(9) 0.8076(9) 1.3781(5) 0.0372(13) Uani 1 1 d . . . . .
H61A H 0.346520 0.832497 1.358091 0.056 Uiso 1 1 calc R U . . .
H61B H 0.418077 0.829128 1.420293 0.056 Uiso 1 1 calc R U . . .
H61C H 0.372866 0.730084 1.366473 0.056 Uiso 1 1 calc R U . . .
C62 C 0.6910(10) 0.8348(9) 1.2610(6) 0.0301(17) Uani 1 1 d . . . . .
H62A H 0.622342 0.771927 1.241181 0.036 Uiso 1 1 calc R U . . .
H62B H 0.727878 0.820684 1.297845 0.036 Uiso 1 1 calc R U . . .
C63 C 0.7638(11) 0.8500(10) 1.2227(6) 0.043(2) Uani 1 1 d . . . . .
H63A H 0.724234 0.855234 1.184303 0.064 Uiso 1 1 calc R U . . .
H63B H 0.784694 0.789388 1.218378 0.064 Uiso 1 1 calc R U . . .
H63C H 0.829433 0.915289 1.240589 0.064 Uiso 1 1 calc R U . . .
C64 C 0.7568(9) 1.0263(8) 1.3008(4) 0.0332(16) Uani 1 1 d . . . . .
H64A H 0.732091 1.083413 1.310426 0.040 Uiso 1 1 calc R U . . .
H64B H 0.796849 1.045464 1.272601 0.040 Uiso 1 1 calc R U . . .
C65 C 0.8350(12) 1.0183(11) 1.3571(5) 0.049(3) Uani 1 1 d . . . . .
H65A H 0.863921 0.965547 1.347252 0.074 Uiso 1 1 calc R U . . .
H65B H 0.794938 0.996838 1.384545 0.074 Uiso 1 1 calc R U . . .
H65C H 0.895493 1.087515 1.374947 0.074 Uiso 1 1 calc R U . . .
C66 C 0.7698(9) 1.4728(8) 1.5112(4) 0.0300(16) Uani 1 1 d . . . . .
H66A H 0.839245 1.518825 1.541855 0.036 Uiso 1 1 calc R U . . .
H66B H 0.713727 1.443572 1.530139 0.036 Uiso 1 1 calc R U . . .
C67 C 0.7357(9) 1.5344(8) 1.4706(4) 0.0294(15) Uani 1 1 d . . . . .
H67A H 0.762110 1.609630 1.490673 0.035 Uiso 1 1 calc R U . . .
H67B H 0.655119 1.505569 1.454300 0.035 Uiso 1 1 calc R U . . .
C68 C 0.7622(9) 1.5807(9) 1.3775(5) 0.0285(11) Uani 1 1 d . . . . .
C69 C 0.6429(8) 1.5488(9) 1.3461(5) 0.0348(14) Uani 1 1 d . . . . .
H69A H 0.604078 1.549718 1.374529 0.052 Uiso 1 1 calc R U . . .
H69B H 0.612971 1.477210 1.321559 0.052 Uiso 1 1 calc R U . . .
H69C H 0.633855 1.598805 1.321668 0.052 Uiso 1 1 calc R U . . .
C70 C 0.8118(9) 1.7008(8) 1.4040(4) 0.0331(14) Uani 1 1 d . . . . .
H70A H 0.792777 1.738305 1.373865 0.050 Uiso 1 1 calc R U . . .
H70B H 0.891368 1.725631 1.419589 0.050 Uiso 1 1 calc R U . . .
H70C H 0.782945 1.714778 1.435443 0.050 Uiso 1 1 calc R U . . .
C71 C 0.8146(10) 1.5609(8) 1.3330(4) 0.0310(14) Uani 1 1 d . . . . .
H71A H 0.785370 1.484594 1.316262 0.047 Uiso 1 1 calc R U . . .
H71B H 0.893693 1.586972 1.351572 0.047 Uiso 1 1 calc R U . . .
H71C H 0.799147 1.598175 1.302104 0.047 Uiso 1 1 calc R U . . .
C72 C 0.7780(8) 1.2930(8) 1.5029(4) 0.0289(11) Uani 1 1 d . . . . .
C73 C 0.6595(9) 1.2289(9) 1.4983(5) 0.0348(14) Uani 1 1 d . . . . .
H73A H 0.655355 1.167828 1.515957 0.052 Uiso 1 1 calc R U . . .
H73B H 0.614615 1.203948 1.457240 0.052 Uiso 1 1 calc R U . . .
H73C H 0.632467 1.273875 1.518757 0.052 Uiso 1 1 calc R U . . .
C74 C 0.8510(9) 1.3290(8) 1.5666(4) 0.0355(14) Uani 1 1 d . . . . .
H74A H 0.817198 1.360160 1.590342 0.053 Uiso 1 1 calc R U . . .
H74B H 0.922581 1.381961 1.569656 0.053 Uiso 1 1 calc R U . . .
H74C H 0.859832 1.267739 1.580530 0.053 Uiso 1 1 calc R U . . .
C75 C 0.8206(9) 1.2250(8) 1.4702(4) 0.0360(15) Uani 1 1 d . . . . .
H75A H 0.806633 1.158019 1.482929 0.054 Uiso 1 1 calc R U . . .
H75B H 0.899211 1.263008 1.478191 0.054 Uiso 1 1 calc R U . . .
H75C H 0.783253 1.210292 1.428278 0.054 Uiso 1 1 calc R U . . .
C76 C 1.0055(8) 1.4909(8) 1.4609(4) 0.0271(15) Uani 1 1 d . . . . .
H76A H 1.047315 1.449624 1.477172 0.033 Uiso 1 1 calc R U . . .
H76B H 0.979124 1.516038 1.491586 0.033 Uiso 1 1 calc R U . . .
C77 C 1.0833(9) 1.5885(9) 1.4463(5) 0.041(2) Uani 1 1 d . . . . .
H77A H 1.100907 1.565557 1.411943 0.061 Uiso 1 1 calc R U . . .
H77B H 1.150546 1.623697 1.479403 0.061 Uiso 1 1 calc R U . . .
H77C H 1.047936 1.638037 1.438432 0.061 Uiso 1 1 calc R U . . .
C78 C 0.9336(9) 1.3738(8) 1.3629(4) 0.0273(16) Uani 1 1 d . . . . .
H78A H 0.964498 1.430040 1.342912 0.033 Uiso 1 1 calc R U . . .
H78B H 0.863952 1.321244 1.334967 0.033 Uiso 1 1 calc R U . . .
C79 C 1.0125(9) 1.3191(9) 1.3794(5) 0.038(2) Uani 1 1 d . . . . .
H79A H 1.001715 1.266475 1.345493 0.056 Uiso 1 1 calc R U . . .
H79B H 0.998667 1.283795 1.410946 0.056 Uiso 1 1 calc R U . . .
H79C H 1.087738 1.372133 1.392362 0.056 Uiso 1 1 calc R U . . .
C80 C 0.6802(8) 1.1769(7) 1.0747(4) 0.0253(13) Uani 1 1 d . . . . .
H80A H 0.668817 1.114375 1.092411 0.030 Uiso 1 1 calc R U . . .
H80B H 0.733015 1.180724 1.053309 0.030 Uiso 1 1 calc R U . . .
C81 C 0.5723(8) 1.1698(8) 1.0340(4) 0.0261(14) Uani 1 1 d . . . . .
H81A H 0.584881 1.209294 1.003316 0.031 Uiso 1 1 calc R U . . .
H81B H 0.523266 1.094907 1.015309 0.031 Uiso 1 1 calc R U . . .
C82 C 0.4080(7) 1.1943(7) 1.0488(4) 0.0255(10) Uani 1 1 d . . . . .
C83 C 0.3413(9) 1.0778(8) 1.0486(5) 0.0300(13) Uani 1 1 d . . . . .
H83A H 0.357674 1.030234 1.022833 0.045 Uiso 1 1 calc R U . . .
H83B H 0.263251 1.062991 1.034671 0.045 Uiso 1 1 calc R U . . .
H83C H 0.360737 1.066337 1.088183 0.045 Uiso 1 1 calc R U . . .
C84 C 0.3756(9) 1.2104(9) 0.9864(4) 0.0324(14) Uani 1 1 d . . . . .
H84A H 0.408771 1.285955 0.986710 0.049 Uiso 1 1 calc R U . . .
H84B H 0.296045 1.185104 0.970864 0.049 Uiso 1 1 calc R U . . .
H84C H 0.401398 1.170328 0.961959 0.049 Uiso 1 1 calc R U . . .
C85 C 0.3757(7) 1.2652(7) 1.0862(4) 0.0263(11) Uani 1 1 d . . . . .
H85A H 0.393768 1.255255 1.126200 0.039 Uiso 1 1 calc R U . . .
H85B H 0.297034 1.246678 1.070639 0.039 Uiso 1 1 calc R U . . .
H85C H 0.415369 1.339529 1.086091 0.039 Uiso 1 1 calc R U . . .
C86 C 0.8247(9) 1.2955(8) 1.1640(4) 0.0251(10) Uani 1 1 d . . . . .
C87 C 0.9135(8) 1.3118(9) 1.1342(4) 0.0307(13) Uani 1 1 d . . . . .
H87A H 0.896671 1.245625 1.107176 0.046 Uiso 1 1 calc R U . . .
H87B H 0.984561 1.332125 1.163786 0.046 Uiso 1 1 calc R U . . .
H87C H 0.915776 1.368011 1.112742 0.046 Uiso 1 1 calc R U . . .
C88 C 0.8168(9) 1.2054(8) 1.1974(4) 0.0303(13) Uani 1 1 d . . . . .
H88A H 0.753900 1.190428 1.211683 0.045 Uiso 1 1 calc R U . . .
H88B H 0.883590 1.227427 1.230476 0.045 Uiso 1 1 calc R U . . .
H88C H 0.807829 1.141287 1.171300 0.045 Uiso 1 1 calc R U . . .
C89 C 0.8569(9) 1.4042(8) 1.2086(4) 0.0289(13) Uani 1 1 d . . . . .
H89A H 0.863024 1.461367 1.187619 0.043 Uiso 1 1 calc R U . . .
H89B H 0.926929 1.421061 1.238376 0.043 Uiso 1 1 calc R U . . .
H89C H 0.800410 1.396696 1.227316 0.043 Uiso 1 1 calc R U . . .
C90 C 0.6468(8) 1.4943(7) 1.1829(4) 0.0229(14) Uani 1 1 d . . . . .
H90A H 0.723942 1.545362 1.197871 0.028 Uiso 1 1 calc R U . . .
H90B H 0.630397 1.457804 1.214152 0.028 Uiso 1 1 calc R U . . .
C91 C 0.5744(10) 1.5541(9) 1.1684(5) 0.038(2) Uani 1 1 d . . . . .
H91A H 0.593954 1.594639 1.139499 0.057 Uiso 1 1 calc R U . . .
H91B H 0.584058 1.602860 1.203691 0.057 Uiso 1 1 calc R U . . .
H91C H 0.498050 1.503818 1.152419 0.057 Uiso 1 1 calc R U . . .
C92 C 0.6488(8) 1.4549(7) 1.0821(4) 0.0242(14) Uani 1 1 d . . . . .
H92A H 0.592881 1.483326 1.067344 0.029 Uiso 1 1 calc R U . . .
H92B H 0.635735 1.393769 1.051682 0.029 Uiso 1 1 calc R U . . .
C93 C 0.7596(9) 1.5396(8) 1.0903(4) 0.0340(19) Uani 1 1 d . . . . .
H93A H 0.764017 1.555471 1.052633 0.051 Uiso 1 1 calc R U . . .
H93B H 0.816382 1.514268 1.106810 0.051 Uiso 1 1 calc R U . . .
H93C H 0.770415 1.604046 1.116857 0.051 Uiso 1 1 calc R U . . .
C94 C 0.3398(8) 1.2356(9) 1.4088(4) 0.0292(11) Uani 1 1 d . . . . .
C95 C 0.3697(9) 1.1525(9) 1.4347(4) 0.0383(14) Uani 1 1 d . . . . .
H95A H 0.303174 1.093140 1.433009 0.057 Uiso 1 1 calc R U . . .
H95B H 0.415718 1.183054 1.475399 0.057 Uiso 1 1 calc R U . . .
H95C H 0.409686 1.126898 1.412800 0.057 Uiso 1 1 calc R U . . .
C96 C 0.4418(8) 1.3280(8) 1.4084(4) 0.0314(14) Uani 1 1 d . . . . .
H96A H 0.486176 1.300079 1.391155 0.047 Uiso 1 1 calc R U . . .
H96B H 0.484609 1.368089 1.448341 0.047 Uiso 1 1 calc R U . . .
H96C H 0.419689 1.374924 1.385334 0.047 Uiso 1 1 calc R U . . .
C97 C 0.2922(8) 1.2868(8) 1.4495(4) 0.0361(13) Uani 1 1 d . . . . .
H97A H 0.261952 1.333326 1.430339 0.054 Uiso 1 1 calc R U . . .
H97B H 0.350195 1.328481 1.485960 0.054 Uiso 1 1 calc R U . . .
H97C H 0.234376 1.230948 1.457884 0.054 Uiso 1 1 calc R U . . .
C98 C 0.1522(8) 1.1070(8) 1.3434(4) 0.0294(15) Uani 1 1 d . . . . .
H98A H 0.113967 1.130357 1.368026 0.035 Uiso 1 1 calc R U . . .
H98B H 0.165684 1.045745 1.355703 0.035 Uiso 1 1 calc R U . . .
C99 C 0.3472(8) 1.3722(8) 1.2409(4) 0.0282(15) Uani 1 1 d . . . . .
H99A H 0.388740 1.332194 1.229470 0.034 Uiso 1 1 calc R U . . .
H99B H 0.400329 1.438693 1.268963 0.034 Uiso 1 1 calc R U . . .
C100 C 0.2879(11) 1.4007(12) 1.1863(4) 0.043(2) Uani 1 1 d . . . . .
H10G H 0.245084 1.336327 1.155415 0.064 Uiso 1 1 calc R U . . .
H10H H 0.341722 1.451583 1.172969 0.064 Uiso 1 1 calc R U . . .
H10I H 0.239141 1.432312 1.195918 0.064 Uiso 1 1 calc R U . . .
C101 C 0.1964(10) 1.3483(9) 1.2831(6) 0.0291(16) Uani 1 1 d . . . . .
H10J H 0.153875 1.298944 1.302858 0.035 Uiso 1 1 calc R U . . .
H10K H 0.144925 1.346826 1.245992 0.035 Uiso 1 1 calc R U . . .
C102 C 0.2453(11) 1.4590(9) 1.3208(5) 0.041(2) Uani 1 1 d . . . . .
H10L H 0.269291 1.510825 1.297611 0.061 Uiso 1 1 calc R U . . .
H10M H 0.308033 1.466274 1.353380 0.061 Uiso 1 1 calc R U . . .
H10N H 0.190462 1.471824 1.335830 0.061 Uiso 1 1 calc R U . . .
C103 C 0.1114(8) 1.0550(7) 1.1850(4) 0.0256(10) Uani 1 1 d . . . . .
C104 C 0.1955(8) 1.0757(8) 1.1554(4) 0.0294(13) Uani 1 1 d . . . . .
H10O H 0.239426 1.152083 1.164361 0.044 Uiso 1 1 calc R U . . .
H10P H 0.160100 1.050031 1.113309 0.044 Uiso 1 1 calc R U . . .
H10Q H 0.242821 1.038580 1.169104 0.044 Uiso 1 1 calc R U . . .
C105 C 0.0347(9) 1.1111(8) 1.1614(4) 0.0316(13) Uani 1 1 d . . . . .
H10R H -0.030166 1.085216 1.173916 0.047 Uiso 1 1 calc R U . . .
H10S H 0.012627 1.095539 1.118840 0.047 Uiso 1 1 calc R U . . .
H10T H 0.073285 1.187874 1.176718 0.047 Uiso 1 1 calc R U . . .
C106 C 0.0376(8) 0.9333(7) 1.1676(5) 0.0347(14) Uani 1 1 d . . . . .
H10U H 0.080184 0.894138 1.184711 0.052 Uiso 1 1 calc R U . . .
H10V H 0.011412 0.909405 1.125129 0.052 Uiso 1 1 calc R U . . .
H10W H -0.024800 0.920434 1.182083 0.052 Uiso 1 1 calc R U . . .
C111 C 0.0853(8) 1.0766(8) 1.2821(4) 0.0254(14) Uani 1 1 d . . . . .
H11U H 0.032154 1.002039 1.272060 0.031 Uiso 1 1 calc R U . . .
H11V H 0.045018 1.122877 1.273731 0.031 Uiso 1 1 calc R U . . .
K1 K 0.3237(2) 0.49417(17) 0.77477(18) 0.0310(6) Uani 1 1 d . . . . .
K2 K 0.3149(2) 0.9631(2) 1.2705(2) 0.0278(4) Uani 1 1 d . . . . .
O1S_1 O 0.1264(8) 0.7633(6) 1.2505(4) 0.102(3) Uani 1 1 d D U . . .
C2S_1 C 0.0510(7) 0.7430(9) 1.2823(5) 0.119(4) Uani 1 1 d D U . . .
H2SA_1 H 0.024340 0.667483 1.284537 0.142 Uiso 1 1 calc R U . . .
H2SB_1 H -0.012360 0.758392 1.262589 0.142 Uiso 1 1 calc R U . . .
C3S_1 C 0.1082(11) 0.8135(9) 1.3432(4) 0.082(3) Uani 1 1 d D U . . .
H3SA_1 H 0.173056 0.873020 1.343249 0.124 Uiso 1 1 calc R U . . .
H3SB_1 H 0.130094 0.772090 1.370412 0.124 Uiso 1 1 calc R U . . .
H3SC_1 H 0.058394 0.840688 1.355319 0.124 Uiso 1 1 calc R U . . .
C4S_1 C 0.1652(9) 0.6815(10) 1.2436(5) 0.129(4) Uani 1 1 d D U . . .
H4SA_1 H 0.164501 0.646160 1.276704 0.154 Uiso 1 1 calc R U . . .
H4SB_1 H 0.241159 0.711912 1.242667 0.154 Uiso 1 1 calc R U . . .
C5S_1 C 0.0920(15) 0.6013(9) 1.1870(6) 0.125(4) Uani 1 1 d D U . . .
H5SA_1 H 0.065633 0.637990 1.158177 0.187 Uiso 1 1 calc R U . . .
H5SB_1 H 0.029711 0.548687 1.193949 0.187 Uiso 1 1 calc R U . . .
H5SC_1 H 0.133452 0.565630 1.172300 0.187 Uiso 1 1 calc R U . . .
O1S_2 O 0.1208(5) 0.5545(4) 1.0308(4) 0.0650(19) Uani 1 1 d D U . . .
C2S_2 C 0.1195(6) 0.4507(5) 1.0265(7) 0.086(3) Uani 1 1 d D U . . .
H2SA_2 H 0.066721 0.404255 0.988923 0.103 Uiso 1 1 calc R U . . .
H2SB_2 H 0.096959 0.420342 1.058322 0.103 Uiso 1 1 calc R U . . .
C3S_2 C 0.2334(8) 0.4567(8) 1.0305(7) 0.072(3) Uani 1 1 d D U . . .
H3SA_2 H 0.263556 0.504319 1.006739 0.108 Uiso 1 1 calc R U . . .
H3SB_2 H 0.229556 0.385709 1.016359 0.108 Uiso 1 1 calc R U . . .
H3SC_2 H 0.280439 0.483853 1.071166 0.108 Uiso 1 1 calc R U . . .
C4S_2 C 0.0151(6) 0.5562(6) 1.0149(7) 0.083(3) Uani 1 1 d D U . . .
H4SA_2 H -0.030694 0.509258 1.034422 0.100 Uiso 1 1 calc R U . . .
H4SB_2 H -0.020307 0.530355 0.972348 0.100 Uiso 1 1 calc R U . . .
C5S_2 C 0.0259(9) 0.6695(7) 1.0333(8) 0.098(4) Uani 1 1 d D U . . .
H5SA_2 H 0.070062 0.715254 1.013256 0.147 Uiso 1 1 calc R U . . .
H5SB_2 H 0.061235 0.694675 1.075436 0.147 Uiso 1 1 calc R U . . .
H5SC_2 H -0.046728 0.671549 1.022934 0.147 Uiso 1 1 calc R U . . .
O1S_3 O 0.0975(13) 0.0501(10) 0.5313(5) 0.168(4) Uani 1 1 d D U . . .
C2S_3 C 0.1291(15) -0.0066(13) 0.4917(6) 0.132(4) Uani 1 1 d D U . . .
H2SA_3 H 0.184828 0.043741 0.478525 0.159 Uiso 1 1 calc R U . . .
H2SB_3 H 0.065120 -0.049519 0.457174 0.159 Uiso 1 1 calc R U . . .
C3S_3 C 0.1752(16) -0.0786(13) 0.5220(8) 0.138(5) Uani 1 1 d D U . . .
H3SA_3 H 0.223403 -0.094922 0.502598 0.207 Uiso 1 1 calc R U . . .
H3SB_3 H 0.115267 -0.144521 0.520316 0.207 Uiso 1 1 calc R U . . .
H3SC_3 H 0.216690 -0.042671 0.562796 0.207 Uiso 1 1 calc R U . . .
C4S_3 C 0.0441(13) 0.1127(11) 0.5057(6) 0.162(5) Uani 1 1 d D U . . .
H4SA_3 H -0.035339 0.077813 0.498909 0.194 Uiso 1 1 calc R U . . .
H4SB_3 H 0.055847 0.120465 0.467751 0.194 Uiso 1 1 calc R U . . .
C5S_3 C 0.0901(18) 0.2212(11) 0.5464(10) 0.201(8) Uani 1 1 d D U . . .
H5SA_3 H 0.031558 0.233042 0.558179 0.302 Uiso 1 1 calc R U . . .
H5SB_3 H 0.121203 0.276125 0.526405 0.302 Uiso 1 1 calc R U . . .
H5SC_3 H 0.147086 0.224383 0.581011 0.302 Uiso 1 1 calc R U . . .
O1S_4 O 0.1409(4) 0.3082(5) 0.7609(2) 0.0479(14) Uani 1 1 d D U . . .
C2S_4 C 0.1023(5) 0.2485(9) 0.8003(3) 0.066(3) Uani 1 1 d D U . . .
H2SA_4 H 0.067056 0.171990 0.781455 0.080 Uiso 1 1 calc R U . . .
H2SB_4 H 0.047500 0.269926 0.811644 0.080 Uiso 1 1 calc R U . . .
C3S_4 C 0.1981(8) 0.2687(11) 0.8538(4) 0.070(3) Uani 1 1 d D U . . .
H3SA_4 H 0.211948 0.203916 0.855111 0.105 Uiso 1 1 calc R U . . .
H3SB_4 H 0.181074 0.289287 0.888874 0.105 Uiso 1 1 calc R U . . .
H3SC_4 H 0.263076 0.325880 0.852057 0.105 Uiso 1 1 calc R U . . .
C4S_4 C 0.0578(6) 0.2916(6) 0.7081(3) 0.055(2) Uani 1 1 d D U . . .
H4SA_4 H 0.084724 0.346048 0.686356 0.066 Uiso 1 1 calc R U . . .
H4SB_4 H -0.006469 0.297723 0.716743 0.066 Uiso 1 1 calc R U . . .
C5S_4 C 0.0257(11) 0.1817(8) 0.6718(4) 0.085(4) Uani 1 1 d D U . . .
H5SA_4 H -0.025741 0.172529 0.633626 0.127 Uiso 1 1 calc R U . . .
H5SB_4 H -0.008816 0.127961 0.691623 0.127 Uiso 1 1 calc R U . . .
H5SC_4 H 0.090949 0.173728 0.666819 0.127 Uiso 1 1 calc R U . . .

loop_
_atom_site_aniso_label
_atom_site_aniso_U_11
_atom_site_aniso_U_22
_atom_site_aniso_U_33
_atom_site_aniso_U_23
_atom_site_aniso_U_13
_atom_site_aniso_U_12
Nd1 0.0113(3) 0.0102(3) 0.0144(2) 0.0010(2) 0.0057(2) 0.00260(19)
P1 0.0146(11) 0.0218(12) 0.0210(12) 0.0039(9) 0.0075(9) 0.0076(9)
P2 0.0182(12) 0.0122(11) 0.0186(12) 0.0054(9) 0.0079(10) 0.0043(9)
P3 0.0263(13) 0.0194(12) 0.0180(12) 0.0058(9) 0.0128(9) 0.0078(10)
P4 0.0131(11) 0.0223(12) 0.0161(12) -0.0046(8) 0.0039(8) 0.0050(9)
N1 0.0182(17) 0.020(3) 0.024(3) 0.003(3) 0.0077(17) 0.006(2)
N2 0.022(4) 0.017(3) 0.024(4) 0.009(3) 0.011(3) 0.010(3)
N3 0.018(2) 0.0274(15) 0.029(2) 0.0038(12) 0.0075(15) 0.0108(12)
N4 0.0194(15) 0.0328(18) 0.0262(13) 0.0034(11) 0.0071(12) 0.0098(14)
N5 0.0215(16) 0.0337(18) 0.0319(15) 0.0109(15) 0.0123(14) 0.0085(16)
N6 0.019(3) 0.015(3) 0.023(4) 0.006(3) 0.003(3) 0.001(2)
N7 0.037(4) 0.021(3) 0.014(3) 0.005(3) 0.010(3) 0.011(3)
N8 0.032(4) 0.026(3) 0.0224(18) 0.007(2) 0.015(2) 0.013(3)
N9 0.045(2) 0.0231(14) 0.0295(18) 0.0078(11) 0.0180(16) 0.0149(15)
N10 0.0171(19) 0.019(2) 0.0188(16) -0.0016(18) 0.0049(18) 0.004(2)
N11 0.025(2) 0.042(3) 0.0198(16) 0.0026(18) 0.0077(14) 0.0169(19)
N12 0.015(3) 0.017(3) 0.030(4) 0.008(3) 0.009(3) 0.010(3)
C1 0.0238(19) 0.037(2) 0.0332(17) 0.0057(16) 0.0093(13) 0.0069(18)
C2 0.0218(17) 0.042(4) 0.0345(18) 0.0087(18) 0.0111(13) 0.0083(18)
C4 0.038(6) 0.024(5) 0.038(6) 0.005(4) 0.009(4) 0.020(4)
C5 0.028(2) 0.046(4) 0.033(2) 0.011(3) 0.0110(18) 0.016(2)
C6 0.033(4) 0.051(3) 0.030(3) 0.013(2) 0.013(3) 0.021(3)
C7 0.033(3) 0.047(2) 0.031(3) 0.015(2) 0.012(3) 0.013(2)
C8 0.023(2) 0.041(2) 0.0262(16) 0.0053(16) 0.0083(15) 0.0139(18)
C9 0.040(4) 0.043(2) 0.034(3) 0.007(2) 0.020(3) 0.019(2)
C10 0.026(2) 0.044(2) 0.022(3) 0.007(2) 0.008(2) 0.012(2)
C11 0.025(2) 0.059(4) 0.032(2) 0.013(3) 0.009(2) 0.019(2)
C12 0.024(3) 0.041(2) 0.026(3) 0.005(2) 0.007(3) 0.018(2)
C13 0.019(2) 0.030(2) 0.038(3) -0.006(2) 0.0093(17) 0.0096(14)
C14 0.034(4) 0.047(4) 0.040(3) -0.013(2) 0.007(2) 0.018(3)
C3 0.019(2) 0.029(3) 0.036(4) 0.007(3) 0.011(2) 0.013(2)
C16 0.033(5) 0.039(4) 0.050(5) 0.019(4) 0.020(4) 0.023(4)
C18 0.027(4) 0.018(3) 0.032(5) 0.010(3) 0.010(4) -0.002(3)
C19 0.044(5) 0.017(4) 0.029(5) 0.009(3) 0.014(4) -0.002(4)
C20 0.029(5) 0.030(4) 0.022(4) 0.011(3) 0.004(4) 0.008(4)
C21 0.036(5) 0.036(4) 0.034(5) 0.008(4) 0.024(4) 0.013(4)
C22 0.044(6) 0.037(5) 0.031(5) 0.016(4) 0.010(4) 0.016(4)
C23 0.021(4) 0.021(4) 0.024(4) 0.003(3) 0.005(3) 0.005(3)
C24 0.041(5) 0.025(4) 0.023(4) -0.001(3) 0.007(4) 0.007(4)
C25 0.037(5) 0.035(4) 0.020(4) 0.006(3) 0.005(4) 0.014(4)
C26 0.033(5) 0.022(4) 0.027(5) -0.005(3) 0.001(4) 0.003(3)
C27 0.052(3) 0.0234(15) 0.034(2) 0.0046(12) 0.0222(16) 0.0097(18)
C28 0.049(3) 0.0268(18) 0.030(2) 0.0084(15) 0.018(2) 0.0197(18)
C29 0.041(2) 0.0274(19) 0.028(3) 0.0077(15) 0.0147(16) 0.0184(16)
N30 0.0360(17) 0.0234(13) 0.0231(15) 0.0076(12) 0.0142(14) 0.0135(13)
C31 0.032(2) 0.0231(14) 0.0245(18) 0.0055(13) 0.0116(17) 0.0120(15)
C32 0.034(2) 0.025(2) 0.032(3) 0.009(2) 0.015(3) 0.013(2)
C33 0.039(4) 0.029(3) 0.0244(17) 0.0048(14) 0.0115(19) 0.016(3)
C34 0.033(2) 0.023(3) 0.026(2) 0.005(2) 0.011(2) 0.012(2)
N35 0.0312(16) 0.044(3) 0.032(2) 0.015(2) 0.0179(13) 0.0132(15)
C36 0.033(2) 0.051(5) 0.034(3) 0.016(3) 0.0172(17) 0.015(3)
C37 0.023(4) 0.039(4) 0.018(4) 0.005(3) 0.007(3) 0.008(3)
C38 0.042(4) 0.076(7) 0.040(4) 0.019(5) 0.020(4) 0.031(5)
C39 0.038(4) 0.051(3) 0.033(3) 0.018(2) 0.019(3) 0.012(3)
C40 0.049(6) 0.060(4) 0.037(3) 0.016(3) 0.025(4) 0.014(4)
C41 0.027(2) 0.041(2) 0.0212(19) 0.0033(17) 0.0101(15) 0.0178(18)
C42 0.033(3) 0.048(3) 0.0211(18) 0.003(2) 0.0106(18) 0.019(3)
C43 0.028(3) 0.041(3) 0.024(3) 0.006(2) 0.015(2) 0.019(3)
C44 0.028(2) 0.054(5) 0.026(2) 0.007(3) 0.0096(18) 0.023(3)
C45 0.024(3) 0.045(3) 0.028(3) 0.004(3) 0.010(2) 0.017(3)
N46 0.0181(16) 0.038(2) 0.0223(18) -0.0021(16) 0.0050(13) 0.0102(16)
C47 0.0181(19) 0.035(2) 0.0231(19) -0.0045(15) 0.0056(15) 0.0057(17)
C48 0.025(3) 0.039(3) 0.026(3) -0.001(2) 0.012(2) 0.012(2)
C49 0.0180(18) 0.041(3) 0.027(3) -0.006(2) 0.0053(17) 0.0058(19)
C50 0.020(3) 0.036(2) 0.025(2) -0.0054(19) 0.006(2) 0.007(2)
N51 0.030(2) 0.0220(17) 0.029(2) -0.0074(11) 0.0088(19) 0.0069(13)
C52 0.035(3) 0.029(3) 0.031(2) -0.0104(17) 0.008(2) 0.005(2)
C53 0.042(3) 0.028(3) 0.035(3) -0.005(2) 0.008(2) 0.015(2)
C109 0.053(3) 0.032(4) 0.036(2) -0.0005(19) 0.0176(19) 0.009(2)
C112 0.029(5) 0.063(6) 0.062(7) 0.038(6) 0.025(5) 0.024(5)
C113 0.017(4) 0.019(4) 0.046(5) 0.007(3) 0.011(4) 0.009(3)
C114 0.030(5) 0.047(6) 0.041(6) 0.017(5) 0.014(4) 0.023(4)
C115 0.037(3) 0.052(5) 0.042(4) -0.022(4) 0.010(2) -0.005(2)
C118 0.055(5) 0.035(3) 0.046(6) 0.005(3) 0.012(5) 0.017(3)
C119 0.071(5) 0.0236(18) 0.042(3) 0.008(2) 0.034(3) 0.017(3)
C120 0.059(3) 0.021(3) 0.039(3) 0.005(3) 0.027(3) 0.013(3)
C121 0.027(2) 0.045(2) 0.0318(15) 0.0133(16) 0.0134(15) 0.015(2)
Nd2 0.0128(3) 0.0113(3) 0.0132(2) 0.0026(2) 0.0049(2) 0.0054(2)
P5 0.0239(13) 0.0143(11) 0.0187(12) 0.0064(9) 0.0095(10) 0.0102(10)
P6 0.0138(12) 0.0196(12) 0.0129(11) -0.0031(8) 0.0009(8) 0.0073(9)
P7 0.0192(12) 0.0175(12) 0.0148(11) 0.0046(9) 0.0067(9) 0.0082(9)
P8 0.0111(11) 0.0161(11) 0.0171(11) 0.0024(8) 0.0046(9) 0.0035(9)
N13 0.028(4) 0.0210(17) 0.020(3) 0.0083(15) 0.012(3) 0.013(2)
N14 0.035(2) 0.0203(16) 0.0243(14) 0.0051(13) 0.0112(13) 0.0074(16)
C15 0.037(3) 0.022(2) 0.021(3) 0.0036(19) 0.011(3) 0.006(2)
N16 0.037(2) 0.0249(16) 0.0273(15) 0.0130(14) 0.0156(16) 0.0144(17)
N18 0.0295(17) 0.018(2) 0.035(3) 0.0058(17) 0.0114(12) 0.0123(14)
N19 0.0192(19) 0.025(2) 0.0199(18) -0.002(2) 0.0025(18) 0.010(2)
N20 0.027(3) 0.034(2) 0.0190(15) 0.0024(13) 0.0066(15) 0.015(2)
N21 0.028(3) 0.0254(16) 0.0202(17) -0.0022(12) 0.0052(17) 0.0121(17)
N22 0.0191(17) 0.031(2) 0.020(2) -0.0025(18) 0.0030(12) 0.0096(13)
N23 0.020(3) 0.020(3) 0.0181(15) 0.0054(19) 0.0072(19) 0.009(3)
N24 0.0233(14) 0.025(2) 0.0196(16) 0.0076(14) 0.0096(11) 0.0130(14)
N25 0.0235(13) 0.0214(18) 0.0183(14) 0.0022(14) 0.0050(12) 0.0078(12)
N26 0.023(3) 0.0182(15) 0.0193(19) 0.0050(11) 0.0066(18) 0.0087(13)
N27 0.0173(16) 0.024(3) 0.020(4) 0.005(3) 0.006(2) 0.007(2)
N28 0.0139(17) 0.026(2) 0.0224(13) 0.0030(11) 0.0062(11) 0.0018(14)
N29 0.026(3) 0.0223(16) 0.030(3) 0.0067(19) 0.014(2) 0.0098(16)
N17 0.0173(15) 0.0238(15) 0.0221(13) 0.0032(12) 0.0047(12) 0.0038(14)
C17 0.056(4) 0.038(2) 0.027(2) 0.0101(18) 0.017(3) 0.022(2)
C54 0.034(3) 0.023(2) 0.0226(15) 0.0036(15) 0.0069(16) 0.003(2)
C55 0.081(6) 0.022(2) 0.0298(19) 0.004(2) 0.025(3) 0.005(3)
C56 0.040(3) 0.063(4) 0.050(4) 0.042(4) 0.024(3) 0.020(3)
C57 0.039(3) 0.0237(17) 0.0307(18) 0.0086(13) 0.0117(18) 0.0054(19)
C58 0.041(4) 0.0253(17) 0.0317(18) 0.0116(13) 0.0160(19) 0.0137(18)
C59 0.045(3) 0.036(2) 0.0268(15) 0.0142(15) 0.0171(17) 0.023(2)
C60 0.054(3) 0.052(4) 0.032(3) 0.023(3) 0.022(3) 0.035(3)
C61 0.047(3) 0.048(3) 0.028(3) 0.019(3) 0.019(3) 0.024(3)
C62 0.030(4) 0.021(2) 0.045(4) 0.006(2) 0.015(3) 0.014(2)
C63 0.046(5) 0.046(5) 0.055(5) 0.016(5) 0.028(5) 0.030(5)
C64 0.030(2) 0.021(2) 0.046(3) 0.002(2) 0.009(2) 0.0115(16)
C65 0.041(4) 0.046(6) 0.051(3) 0.003(3) -0.001(3) 0.018(3)
C66 0.034(5) 0.034(2) 0.0256(19) 0.0031(16) 0.013(2) 0.016(3)
C67 0.036(4) 0.029(3) 0.024(2) -0.001(2) 0.011(3) 0.015(3)
C68 0.032(3) 0.029(2) 0.0217(19) 0.0000(16) 0.0043(17) 0.014(2)
C69 0.033(3) 0.037(3) 0.031(3) 0.002(3) 0.002(2) 0.017(2)
C70 0.044(4) 0.029(2) 0.022(3) 0.0007(18) 0.003(3) 0.016(2)
C71 0.042(4) 0.034(3) 0.024(2) 0.007(2) 0.010(3) 0.023(3)
C72 0.029(3) 0.036(2) 0.025(2) 0.0064(16) 0.0088(18) 0.0172(19)
C73 0.030(3) 0.043(3) 0.035(3) 0.013(3) 0.010(2) 0.017(2)
C74 0.040(3) 0.036(4) 0.026(2) 0.0084(19) 0.005(2) 0.014(3)
C75 0.049(4) 0.045(3) 0.032(3) 0.016(2) 0.021(3) 0.032(3)
C76 0.021(2) 0.031(3) 0.022(2) -0.0019(19) 0.0011(16) 0.0085(19)
C77 0.030(3) 0.041(3) 0.031(4) 0.004(3) -0.001(3) -0.001(2)
C78 0.023(3) 0.034(4) 0.022(2) -0.002(2) 0.0062(18) 0.013(3)
C79 0.038(5) 0.053(5) 0.041(4) 0.018(4) 0.025(4) 0.030(4)
C80 0.0291(19) 0.027(2) 0.0231(19) 0.0053(17) 0.0109(15) 0.0131(18)
C81 0.0292(19) 0.027(3) 0.0224(16) 0.0024(16) 0.0086(13) 0.012(2)
C82 0.0233(14) 0.029(2) 0.0226(18) 0.0084(17) 0.0056(13) 0.0090(14)
C83 0.024(2) 0.030(2) 0.032(4) 0.008(2) 0.007(3) 0.0069(18)
C84 0.031(3) 0.044(4) 0.0239(18) 0.012(2) 0.0067(18) 0.017(3)
C85 0.017(3) 0.032(2) 0.025(2) 0.004(2) 0.002(2) 0.007(2)
C86 0.0244(15) 0.035(2) 0.0210(18) 0.0094(14) 0.0089(12) 0.0155(17)
C87 0.026(2) 0.048(4) 0.026(3) 0.013(3) 0.012(2) 0.019(3)
C88 0.033(4) 0.042(3) 0.027(3) 0.016(2) 0.012(3) 0.022(3)
C89 0.028(3) 0.036(2) 0.021(2) 0.0061(17) 0.0069(18) 0.012(2)
C90 0.027(4) 0.019(2) 0.023(2) 0.0034(15) 0.010(2) 0.008(2)
C91 0.046(5) 0.034(4) 0.036(4) -0.002(4) 0.005(4) 0.025(4)
C92 0.031(3) 0.022(3) 0.022(2) 0.0082(17) 0.011(2) 0.011(2)
C93 0.035(3) 0.036(4) 0.027(4) 0.012(3) 0.012(3) 0.006(3)
C94 0.018(2) 0.037(2) 0.0222(15) 0.0035(13) 0.0043(13) 0.0014(15)
C95 0.026(3) 0.043(3) 0.031(3) 0.008(3) -0.002(3) 0.005(3)
C96 0.019(2) 0.035(3) 0.026(3) -0.003(2) 0.0042(18) -0.0013(18)
C97 0.024(3) 0.044(3) 0.0262(19) -0.003(2) 0.007(2) 0.000(3)
C98 0.0176(18) 0.035(3) 0.0239(16) 0.0034(16) 0.0070(13) -0.0031(19)
C99 0.028(3) 0.029(3) 0.031(3) 0.010(3) 0.015(2) 0.010(2)
C100 0.047(5) 0.063(7) 0.038(3) 0.026(4) 0.024(3) 0.034(5)
C101 0.034(3) 0.029(3) 0.034(4) 0.009(2) 0.018(3) 0.017(3)
C102 0.046(5) 0.033(3) 0.049(5) 0.002(3) 0.019(4) 0.021(3)
C103 0.023(2) 0.027(2) 0.0218(14) 0.0016(13) 0.0033(13) 0.0083(17)
C104 0.028(3) 0.038(3) 0.022(2) 0.005(2) 0.006(2) 0.014(2)
C105 0.029(3) 0.041(3) 0.026(3) 0.008(3) 0.006(2) 0.017(3)
C106 0.030(3) 0.029(2) 0.031(3) -0.0018(16) 0.001(2) 0.0040(18)
C111 0.0173(16) 0.026(3) 0.0245(16) 0.0007(16) 0.0058(12) 0.0005(16)
K1 0.0227(11) 0.0232(11) 0.0497(12) 0.0137(12) 0.0200(10) 0.0044(8)
K2 0.0179(12) 0.0202(12) 0.0414(9) 0.0077(12) 0.0069(11) 0.0045(7)
O1S_1 0.088(4) 0.099(4) 0.115(4) 0.039(3) 0.036(3) 0.026(3)
C2S_1 0.104(5) 0.122(5) 0.127(5) 0.041(3) 0.050(3) 0.029(3)
C3S_1 0.091(7) 0.071(5) 0.117(4) 0.063(4) 0.045(4) 0.048(5)
C4S_1 0.133(6) 0.118(5) 0.136(5) 0.029(3) 0.038(4) 0.054(4)
C5S_1 0.118(8) 0.116(6) 0.134(6) 0.031(5) 0.052(5) 0.030(6)
O1S_2 0.067(3) 0.063(3) 0.061(4) 0.023(3) 0.019(3) 0.020(2)
C2S_2 0.086(4) 0.068(3) 0.102(6) 0.028(3) 0.027(4) 0.028(3)
C3S_2 0.084(4) 0.047(5) 0.081(8) 0.022(5) 0.022(4) 0.021(4)
C4S_2 0.072(3) 0.084(4) 0.097(6) 0.039(4) 0.026(3) 0.030(3)
C5S_2 0.077(7) 0.089(4) 0.136(9) 0.039(4) 0.034(6) 0.037(4)
O1S_3 0.177(6) 0.181(5) 0.156(5) 0.045(4) 0.049(4) 0.084(4)
C2S_3 0.130(7) 0.122(6) 0.134(6) 0.046(4) 0.034(4) 0.038(5)
C3S_3 0.135(10) 0.122(8) 0.145(8) 0.052(6) 0.034(7) 0.038(7)
C4S_3 0.161(7) 0.164(6) 0.166(7) 0.045(4) 0.050(4) 0.069(5)
C5S_3 0.202(13) 0.181(6) 0.207(10) 0.021(6) 0.038(8) 0.086(7)
O1S_4 0.038(3) 0.046(3) 0.053(2) 0.022(2) 0.017(2) 0.004(2)
C2S_4 0.055(4) 0.072(4) 0.063(3) 0.038(3) 0.023(2) 0.005(3)
C3S_4 0.060(4) 0.077(7) 0.065(4) 0.039(4) 0.021(3) 0.010(4)
C4S_4 0.048(3) 0.057(3) 0.054(3) 0.019(2) 0.013(2) 0.013(3)
C5S_4 0.086(8) 0.068(4) 0.076(5) 0.002(4) 0.002(4) 0.022(4)

loop_
_atom_type_symbol
_atom_type_description
_atom_type_scat_dispersion_real
_atom_type_scat_dispersion_imag
_atom_type_scat_source
C C 0.0033 0.0016 'International Tables Vol C Tables 4.2.6.8 and 6.1.1.4'
H H 0.0000 0.0000 'International Tables Vol C Tables 4.2.6.8 and 6.1.1.4'
K K 0.2009 0.2494 'International Tables Vol C Tables 4.2.6.8 and 6.1.1.4'
N N 0.0061 0.0033 'International Tables Vol C Tables 4.2.6.8 and 6.1.1.4'
Nd Nd -0.1943 3.0179 'International Tables Vol C Tables 4.2.6.8 and 6.1.1.4'
O O 0.0106 0.0060 'International Tables Vol C Tables 4.2.6.8 and 6.1.1.4'
P P 0.1023 0.0942 'International Tables Vol C Tables 4.2.6.8 and 6.1.1.4'

loop_
_exptl_crystal_face_index_h
_exptl_crystal_face_index_k
_exptl_crystal_face_index_l
_exptl_crystal_face_perp_dist
1.00 -1.00 0.00 0.0680
-1.00 1.00 0.00 0.2160
1.00 -1.00 1.00 0.0710
-1.00 1.00 -1.00 0.1910
1.00 -1.00 -1.00 0.0680
-1.00 1.00 1.00 0.2040
0.00 0.00 1.00 0.0440
0.00 0.00 -1.00 0.1040
1.00 0.00 -1.00 0.1320
-1.00 0.00 1.00 0.1630
-1.00 0.00 0.00 0.1510
1.00 0.00 1.00 0.0960
-1.00 0.00 -1.00 0.1220
1.00 1.00 -1.00 0.1410
-1.00 -1.00 1.00 0.1310
1.00 1.00 1.00 0.1100
-1.00 -1.00 -1.00 0.1110
0.00 1.00 -1.00 0.1260
0.00 -1.00 1.00 0.0570
0.00 1.00 0.00 0.1150
0.00 -1.00 0.00 0.0730
0.00 1.00 1.00 0.0990
0.00 -1.00 -1.00 0.0760
-1.00 -1.00 0.00 0.1220
1.00 1.00 0.00 0.1270

loop_
_geom_angle_atom_site_label_1
_geom_angle_atom_site_label_2
_geom_angle_atom_site_label_3
_geom_angle
_geom_angle_site_symmetry_1
_geom_angle_site_symmetry_3
_geom_angle_publ_flag
N2 Nd1 N1 95.2(2) . . ?
N8 Nd1 N1 115.2(3) . . ?
N8 Nd1 N2 110.1(4) . . ?
N8 Nd1 N10 109.27(19) . . ?
N10 Nd1 N1 110.4(3) . . ?
N10 Nd1 N2 116.1(3) . . ?
N1 P1 N3 113.7(5) . . ?
N1 P1 N4 121.4(5) . . ?
N1 P1 N5 114.7(4) . . ?
N1 P1 K1 53.8(3) . . ?
N3 P1 N4 103.5(4) . . ?
N3 P1 N5 110.1(4) . . ?
N3 P1 K1 156.5(3) . . ?
N4 P1 N5 91.0(4) . . ?
N4 P1 K1 99.9(3) . . ?
N5 P1 K1 66.7(2) . . ?
N2 P2 N6 121.1(4) . . ?
N2 P2 N7 118.5(5) . . ?
N2 P2 N12 113.8(4) . . ?
N2 P2 K1 47.8(3) . . ?
N6 P2 K1 88.2(2) . . ?
N7 P2 N6 91.2(3) . . ?
N7 P2 K1 88.3(3) . . ?
N12 P2 N6 102.8(4) . . ?
N12 P2 N7 106.4(4) . . ?
N12 P2 K1 161.3(3) . . ?
N8 P3 N9 120.5(5) . . ?
N8 P3 N30 121.7(5) . . ?
N8 P3 N35 112.5(5) . . ?
N9 P3 N30 91.4(4) . . ?
N35 P3 N9 104.9(4) . . ?
N35 P3 N30 102.5(4) . . ?
N10 P4 N11 120.8(5) . . ?
N10 P4 N46 120.4(5) . . ?
N10 P4 N51 114.0(5) . . ?
N11 P4 N46 89.8(4) . . ?
N11 P4 N51 105.3(4) . . ?
N51 P4 N46 102.7(4) . . ?
Nd1 N1 K1 93.4(3) . . ?
P1 N1 Nd1 166.7(5) . . ?
P1 N1 K1 99.8(4) . . ?
Nd1 N2 K1 93.7(3) . . ?
P2 N2 Nd1 158.2(5) . . ?
P2 N2 K1 107.5(4) . . ?
C13 N3 P1 121.8(6) . . ?
C3 N3 P1 121.0(7) . . ?
C3 N3 C13 117.2(8) . . ?
C1 N4 P1 112.3(6) . . ?
C1 N4 C8 116.8(8) . . ?
C8 N4 P1 122.9(6) . . ?
P1 N5 K1 82.5(3) . . ?
C2 N5 P1 111.1(6) . . ?
C2 N5 C121 116.7(7) . . ?
C2 N5 K1 112.5(6) . . ?
C121 N5 P1 123.9(6) . . ?
C121 N5 K1 103.9(5) . . ?
C18 N6 P2 111.1(5) . . ?
C18 N6 C23 115.5(6) . . ?
C23 N6 P2 123.8(5) . . ?
C19 N7 P2 114.9(5) . . ?
C19 N7 C20 118.1(6) . . ?
C20 N7 P2 127.0(5) . . ?
P3 N8 Nd1 166.3(6) . . ?
C27 N9 P3 126.9(7) . . ?
C27 N9 C28 120.2(7) . . ?
C28 N9 P3 112.3(6) . . ?
P4 N10 Nd1 172.5(6) . . ?
C41 N11 P4 126.5(6) . . ?
C44 N11 P4 114.7(6) . . ?
C44 N11 C41 118.5(8) . . ?
C4 N12 P2 122.7(7) . . ?
C4 N12 C113 115.8(7) . . ?
C113 N12 P2 121.4(5) . . ?
N4 C1 H1A 110.3 . . ?
N4 C1 H1B 110.3 . . ?
N4 C1 C2 106.9(8) . . ?
H1A C1 H1B 108.6 . . ?
C2 C1 H1A 110.3 . . ?
C2 C1 H1B 110.3 . . ?
N5 C2 C1 105.9(7) . . ?
N5 C2 H2A 110.6 . . ?
N5 C2 H2B 110.6 . . ?
C1 C2 H2A 110.6 . . ?
C1 C2 H2B 110.6 . . ?
H2A C2 H2B 108.7 . . ?
N12 C4 H4A 108.5 . . ?
N12 C4 H4B 108.5 . . ?
N12 C4 C114 114.9(8) . . ?
H4A C4 H4B 107.5 . . ?
C114 C4 H4A 108.5 . . ?
C114 C4 H4B 108.5 . . ?
H5A C5 H5B 109.5 . . ?
H5A C5 H5C 109.5 . . ?
H5B C5 H5C 109.5 . . ?
C121 C5 H5A 109.5 . . ?
C121 C5 H5B 109.5 . . ?
C121 C5 H5C 109.5 . . ?
H6A C6 H6B 109.5 . . ?
H6A C6 H6C 109.5 . . ?
H6B C6 H6C 109.5 . . ?
C121 C6 H6A 109.5 . . ?
C121 C6 H6B 109.5 . . ?
C121 C6 H6C 109.5 . . ?
H7A C7 H7B 109.5 . . ?
H7A C7 H7C 109.5 . . ?
H7B C7 H7C 109.5 . . ?
C121 C7 H7A 109.5 . . ?
C121 C7 H7B 109.5 . . ?
C121 C7 H7C 109.5 . . ?
N4 C8 C9 110.6(7) . . ?
N4 C8 C10 109.9(7) . . ?
N4 C8 C11 109.0(7) . . ?
C10 C8 C9 109.1(7) . . ?
C11 C8 C9 110.2(8) . . ?
C11 C8 C10 108.0(7) . . ?
C8 C9 H9A 109.5 . . ?
C8 C9 H9B 109.5 . . ?
C8 C9 H9C 109.5 . . ?
H9A C9 H9B 109.5 . . ?
H9A C9 H9C 109.5 . . ?
H9B C9 H9C 109.5 . . ?
C8 C10 H10A 109.5 . . ?
C8 C10 H10B 109.5 . . ?
C8 C10 H10C 109.5 . . ?
H10A C10 H10B 109.5 . . ?
H10A C10 H10C 109.5 . . ?
H10B C10 H10C 109.5 . . ?
C8 C11 H11A 109.5 . . ?
C8 C11 H11B 109.5 . . ?
C8 C11 H11C 109.5 . . ?
H11A C11 H11B 109.5 . . ?
H11A C11 H11C 109.5 . . ?
H11B C11 H11C 109.5 . . ?
H12A C12 H12B 109.5 . . ?
H12A C12 H12C 109.5 . . ?
H12B C12 H12C 109.5 . . ?
C41 C12 H12A 109.5 . . ?
C41 C12 H12B 109.5 . . ?
C41 C12 H12C 109.5 . . ?
N3 C13 H13A 109.0 . . ?
N3 C13 H13B 109.0 . . ?
N3 C13 C14 113.0(7) . . ?
H13A C13 H13B 107.8 . . ?
C14 C13 H13A 109.0 . . ?
C14 C13 H13B 109.0 . . ?
C13 C14 H14A 109.5 . . ?
C13 C14 H14B 109.5 . . ?
C13 C14 H14C 109.5 . . ?
H14A C14 H14B 109.5 . . ?
H14A C14 H14C 109.5 . . ?
H14B C14 H14C 109.5 . . ?
N3 C3 H3A 108.3 . . ?
N3 C3 H3B 108.3 . . ?
N3 C3 C16 115.9(9) . . ?
H3A C3 H3B 107.4 . . ?
C16 C3 H3A 108.3 . . ?
C16 C3 H3B 108.3 . . ?
C3 C16 H16A 109.5 . . ?
C3 C16 H16B 109.5 . . ?
C3 C16 H16C 109.5 . . ?
H16A C16 H16B 109.5 . . ?
H16A C16 H16C 109.5 . . ?
H16B C16 H16C 109.5 . . ?
N6 C18 H18A 110.9 . . ?
N6 C18 H18B 110.9 . . ?
N6 C18 C19 104.4(6) . . ?
H18A C18 H18B 108.9 . . ?
C19 C18 H18A 110.9 . . ?
C19 C18 H18B 110.9 . . ?
N7 C19 C18 104.3(6) . . ?
N7 C19 H19A 110.9 . . ?
N7 C19 H19B 110.9 . . ?
C18 C19 H19A 110.9 . . ?
C18 C19 H19B 110.9 . . ?
H19A C19 H19B 108.9 . . ?
N7 C20 C21 108.3(7) . . ?
N7 C20 C22 111.2(7) . . ?
N7 C20 C37 113.0(6) . . ?
C22 C20 C21 109.4(7) . . ?
C22 C20 C37 107.3(8) . . ?
C37 C20 C21 107.6(7) . . ?
C20 C21 H21A 109.5 . . ?
C20 C21 H21B 109.5 . . ?
C20 C21 H21C 109.5 . . ?
H21A C21 H21B 109.5 . . ?
H21A C21 H21C 109.5 . . ?
H21B C21 H21C 109.5 . . ?
C20 C22 H22A 109.5 . . ?
C20 C22 H22B 109.5 . . ?
C20 C22 H22C 109.5 . . ?
H22A C22 H22B 109.5 . . ?
H22A C22 H22C 109.5 . . ?
H22B C22 H22C 109.5 . . ?
N6 C23 C24 110.1(6) . . ?
N6 C23 C25 108.6(7) . . ?
N6 C23 C26 112.9(7) . . ?
C24 C23 C26 108.9(7) . . ?
C25 C23 C24 107.8(7) . . ?
C25 C23 C26 108.4(7) . . ?
C23 C24 H24A 109.5 . . ?
C23 C24 H24B 109.5 . . ?
C23 C24 H24C 109.5 . . ?
H24A C24 H24B 109.5 . . ?
H24A C24 H24C 109.5 . . ?
H24B C24 H24C 109.5 . . ?
C23 C25 H25A 109.5 . . ?
C23 C25 H25B 109.5 . . ?
C23 C25 H25C 109.5 . . ?
H25A C25 H25B 109.5 . . ?
H25A C25 H25C 109.5 . . ?
H25B C25 H25C 109.5 . . ?
C23 C26 H26A 109.5 . . ?
C23 C26 H26B 109.5 . . ?
C23 C26 H26C 109.5 . . ?
C23 C26 K1 112.1(5) . . ?
H26A C26 H26B 109.5 . . ?
H26A C26 H26C 109.5 . . ?
H26B C26 H26C 109.5 . . ?
K1 C26 H26A 68.2 . . ?
K1 C26 H26B 136.4 . . ?
K1 C26 H26C 43.2 . . ?
N9 C27 C109 110.1(8) . . ?
N9 C27 C119 108.9(8) . . ?
N9 C27 C120 110.7(8) . . ?
C109 C27 C119 109.5(9) . . ?
C109 C27 C120 108.4(8) . . ?
C119 C27 C120 109.3(8) . . ?
N9 C28 H28A 110.2 . . ?
N9 C28 H28B 110.2 . . ?
N9 C28 C29 107.4(7) . . ?
H28A C28 H28B 108.5 . . ?
C29 C28 H28A 110.2 . . ?
C29 C28 H28B 110.2 . . ?
C28 C29 H29A 110.9 . . ?
C28 C29 H29B 110.9 . . ?
H29A C29 H29B 109.0 . . ?
N30 C29 C28 104.1(8) . . ?
N30 C29 H29A 110.9 . . ?
N30 C29 H29B 110.9 . . ?
C29 N30 P3 109.7(6) . . ?
C29 N30 C31 115.4(8) . . ?
C31 N30 P3 121.4(6) . . ?
N30 C31 C32 111.6(6) . . ?
N30 C31 C33 108.6(7) . . ?
N30 C31 C34 109.2(7) . . ?
C33 C31 C32 109.4(7) . . ?
C33 C31 C34 107.8(7) . . ?
C34 C31 C32 110.1(7) . . ?
C31 C32 H32A 109.5 . . ?
C31 C32 H32B 109.5 . . ?
C31 C32 H32C 109.5 . . ?
H32A C32 H32B 109.5 . . ?
H32A C32 H32C 109.5 . . ?
H32B C32 H32C 109.5 . . ?
C31 C33 H33A 109.5 . . ?
C31 C33 H33B 109.5 . . ?
C31 C33 H33C 109.5 . . ?
H33A C33 H33B 109.5 . . ?
H33A C33 H33C 109.5 . . ?
H33B C33 H33C 109.5 . . ?
C31 C34 H34A 109.5 . . ?
C31 C34 H34B 109.5 . . ?
C31 C34 H34C 109.5 . . ?
H34A C34 H34B 109.5 . . ?
H34A C34 H34C 109.5 . . ?
H34B C34 H34C 109.5 . . ?
C36 N35 P3 121.6(6) . . ?
C36 N35 C39 115.0(8) . . ?
C39 N35 P3 120.6(7) . . ?
N35 C36 H36A 108.3 . . ?
N35 C36 H36B 108.3 . . ?
N35 C36 C38 116.0(8) . . ?
H36A C36 H36B 107.4 . . ?
C38 C36 H36A 108.3 . . ?
C38 C36 H36B 108.3 . . ?
C20 C37 H37A 109.5 . . ?
C20 C37 H37B 109.5 . . ?
C20 C37 H37C 109.5 . . ?
H37A C37 H37B 109.5 . . ?
H37A C37 H37C 109.5 . . ?
H37B C37 H37C 109.5 . . ?
C36 C38 H38A 109.5 . . ?
C36 C38 H38B 109.5 . . ?
C36 C38 H38C 109.5 . . ?
H38A C38 H38B 109.5 . . ?
H38A C38 H38C 109.5 . . ?
H38B C38 H38C 109.5 . . ?
N35 C39 H39A 108.4 . . ?
N35 C39 H39B 108.4 . . ?
N35 C39 C40 115.3(8) . . ?
H39A C39 H39B 107.5 . . ?
C40 C39 H39A 108.4 . . ?
C40 C39 H39B 108.4 . . ?
C39 C40 H40A 109.5 . . ?
C39 C40 H40B 109.5 . . ?
C39 C40 H40C 109.5 . . ?
H40A C40 H40B 109.5 . . ?
H40A C40 H40C 109.5 . . ?
H40B C40 H40C 109.5 . . ?
N11 C41 C12 108.4(6) . . ?
N11 C41 C42 109.9(7) . . ?
N11 C41 C43 109.9(7) . . ?
C42 C41 C12 110.2(7) . . ?
C42 C41 C43 109.3(6) . . ?
C43 C41 C12 109.0(7) . . ?
C41 C42 H42A 109.5 . . ?
C41 C42 H42B 109.5 . . ?
C41 C42 H42C 109.5 . . ?
H42A C42 H42B 109.5 . . ?
H42A C42 H42C 109.5 . . ?
H42B C42 H42C 109.5 . . ?
C41 C43 H43A 109.5 . . ?
C41 C43 H43B 109.5 . . ?
C41 C43 H43C 109.5 . . ?
H43A C43 H43B 109.5 . . ?
H43A C43 H43C 109.5 . . ?
H43B C43 H43C 109.5 . . ?
N11 C44 H44A 110.7 . . ?
N11 C44 H44B 110.7 . . ?
N11 C44 C45 105.3(8) . . ?
H44A C44 H44B 108.8 . . ?
C45 C44 H44A 110.7 . . ?
C45 C44 H44B 110.7 . . ?
C44 C45 H45A 110.9 . . ?
C44 C45 H45B 110.9 . . ?
H45A C45 H45B 108.9 . . ?
N46 C45 C44 104.2(7) . . ?
N46 C45 H45A 110.9 . . ?
N46 C45 H45B 110.9 . . ?
C45 N46 P4 110.0(6) . . ?
C45 N46 C47 116.1(7) . . ?
C47 N46 P4 122.0(6) . . ?
N46 C47 C48 110.3(7) . . ?
N46 C47 C49 108.3(7) . . ?
N46 C47 C50 110.9(7) . . ?
C48 C47 C49 107.6(7) . . ?
C48 C47 C50 109.4(7) . . ?
C50 C47 C49 110.2(7) . . ?
C47 C48 H48A 109.5 . . ?
C47 C48 H48B 109.5 . . ?
C47 C48 H48C 109.5 . . ?
H48A C48 H48B 109.5 . . ?
H48A C48 H48C 109.5 . . ?
H48B C48 H48C 109.5 . . ?
C47 C49 H49A 109.5 . . ?
C47 C49 H49B 109.5 . . ?
C47 C49 H49C 109.5 . . ?
H49A C49 H49B 109.5 . . ?
H49A C49 H49C 109.5 . . ?
H49B C49 H49C 109.5 . . ?
C47 C50 H50A 109.5 . . ?
C47 C50 H50B 109.5 . . ?
C47 C50 H50C 109.5 . . ?
H50A C50 H50B 109.5 . . ?
H50A C50 H50C 109.5 . . ?
H50B C50 H50C 109.5 . . ?
C52 N51 P4 120.1(7) . . ?
C53 N51 P4 122.0(6) . . ?
C53 N51 C52 114.3(7) . . ?
N51 C52 H52A 108.3 . . ?
N51 C52 H52B 108.3 . . ?
N51 C52 C115 115.8(7) . . ?
H52A C52 H52B 107.4 . . ?
C115 C52 H52A 108.3 . . ?
C115 C52 H52B 108.3 . . ?
N51 C53 H53A 108.3 . . ?
N51 C53 H53B 108.3 . . ?
N51 C53 C118 115.9(9) . . ?
H53A C53 H53B 107.4 . . ?
C118 C53 H53A 108.3 . . ?
C118 C53 H53B 108.3 . . ?
C27 C109 H10D 109.5 . . ?
C27 C109 H10E 109.5 . . ?
C27 C109 H10F 109.5 . . ?
H10D C109 H10E 109.5 . . ?
H10D C109 H10F 109.5 . . ?
H10E C109 H10F 109.5 . . ?
H11D C112 H11E 109.5 . . ?
H11D C112 H11F 109.5 . . ?
H11E C112 H11F 109.5 . . ?
C113 C112 H11D 109.5 . . ?
C113 C112 H11E 109.5 . . ?
C113 C112 H11F 109.5 . . ?
N12 C113 C112 113.2(7) . . ?
N12 C113 H11G 108.9 . . ?
N12 C113 H11H 108.9 . . ?
C112 C113 H11G 108.9 . . ?
C112 C113 H11H 108.9 . . ?
H11G C113 H11H 107.8 . . ?
C4 C114 H11I 109.5 . . ?
C4 C114 H11J 109.5 . . ?
C4 C114 H11K 109.5 . . ?
H11I C114 H11J 109.5 . . ?
H11I C114 H11K 109.5 . . ?
H11J C114 H11K 109.5 . . ?
C52 C115 H11L 109.5 . . ?
C52 C115 H11M 109.5 . . ?
C52 C115 H11N 109.5 . . ?
H11L C115 H11M 109.5 . . ?
H11L C115 H11N 109.5 . . ?
H11M C115 H11N 109.5 . . ?
C53 C118 H11O 109.5 . . ?
C53 C118 H11P 109.5 . . ?
C53 C118 H11Q 109.5 . . ?
H11O C118 H11P 109.5 . . ?
H11O C118 H11Q 109.5 . . ?
H11P C118 H11Q 109.5 . . ?
C27 C119 H11R 109.5 . . ?
C27 C119 H11S 109.5 . . ?
C27 C119 H11T 109.5 . . ?
H11R C119 H11S 109.5 . . ?
H11R C119 H11T 109.5 . . ?
H11S C119 H11T 109.5 . . ?
C27 C120 H12D 109.5 . . ?
C27 C120 H12E 109.5 . . ?
C27 C120 H12F 109.5 . . ?
H12D C120 H12E 109.5 . . ?
H12D C120 H12F 109.5 . . ?
H12E C120 H12F 109.5 . . ?
N5 C121 C5 109.4(7) . . ?
N5 C121 C6 114.4(7) . . ?
N5 C121 C7 108.7(8) . . ?
C6 C121 C5 110.2(8) . . ?
C7 C121 C5 106.4(8) . . ?
C7 C121 C6 107.5(8) . . ?
N13 Nd2 N27 93.25(18) . . ?
N19 Nd2 N13 112.9(3) . . ?
N19 Nd2 N23 112.1(2) . . ?
N19 Nd2 N27 112.5(4) . . ?
N23 Nd2 N13 111.2(3) . . ?
N23 Nd2 N27 113.7(3) . . ?
N13 P5 N14 121.5(5) . . ?
N13 P5 N16 114.9(5) . . ?
N13 P5 N18 114.1(5) . . ?
N13 P5 K2 54.9(4) . . ?
N14 P5 N16 91.5(5) . . ?
N14 P5 K2 95.8(3) . . ?
N16 P5 K2 68.5(3) . . ?
N18 P5 N14 103.3(4) . . ?
N18 P5 N16 109.0(4) . . ?
N18 P5 K2 160.8(3) . . ?
N19 P6 N20 120.2(5) . . ?
N19 P6 N21 120.8(4) . . ?
N19 P6 N22 113.6(5) . . ?
N20 P6 N21 91.3(4) . . ?
N20 P6 N22 103.6(4) . . ?
N22 P6 N21 103.8(5) . . ?
N23 P7 N24 121.3(5) . . ?
N23 P7 N25 121.3(5) . . ?
N23 P7 N26 112.4(5) . . ?
N25 P7 N24 90.8(4) . . ?
N25 P7 N26 104.3(4) . . ?
N26 P7 N24 103.4(4) . . ?
N27 P8 N28 121.6(5) . . ?
N27 P8 N29 113.2(5) . . ?
N27 P8 N17 115.1(5) . . ?
N27 P8 K2 54.9(4) . . ?
N28 P8 N17 91.1(4) . . ?
N28 P8 K2 97.1(3) . . ?
N29 P8 N28 103.6(4) . . ?
N29 P8 N17 109.7(4) . . ?
N29 P8 K2 159.3(3) . . ?
N17 P8 K2 67.8(2) . . ?
Nd2 N13 K2 96.7(3) . . ?
P5 N13 Nd2 165.1(6) . . ?
P5 N13 K2 98.1(5) . . ?
C54 N14 P5 126.1(7) . . ?
C54 N14 C57 113.7(9) . . ?
C57 N14 P5 114.4(7) . . ?
H15A C15 H15B 109.5 . . ?
H15A C15 H15C 109.5 . . ?
H15B C15 H15C 109.5 . . ?
C54 C15 H15A 109.5 . . ?
C54 C15 H15B 109.5 . . ?
C54 C15 H15C 109.5 . . ?
P5 N16 K2 81.1(3) . . ?
C58 N16 P5 111.2(7) . . ?
C58 N16 C59 114.7(7) . . ?
C58 N16 K2 119.7(6) . . ?
C59 N16 P5 122.9(7) . . ?
C59 N16 K2 103.2(5) . . ?
C62 N18 P5 122.8(8) . . ?
C64 N18 P5 122.7(6) . . ?
C64 N18 C62 114.5(8) . . ?
P6 N19 Nd2 170.7(5) . . ?
C66 N20 P6 113.9(7) . . ?
C66 N20 C72 118.5(8) . . ?
C72 N20 P6 126.6(7) . . ?
C67 N21 P6 108.9(7) . . ?
C68 N21 P6 122.3(6) . . ?
C68 N21 C67 116.9(7) . . ?
C76 N22 P6 121.9(6) . . ?
C78 N22 P6 121.2(7) . . ?
C78 N22 C76 116.8(8) . . ?
P7 N23 Nd2 173.4(6) . . ?
C80 N24 P7 110.3(7) . . ?
C80 N24 C86 113.8(7) . . ?
C86 N24 P7 122.1(6) . . ?
C81 N25 P7 115.4(7) . . ?
C81 N25 C82 118.2(8) . . ?
C82 N25 P7 126.3(6) . . ?
C90 N26 P7 121.6(6) . . ?
C92 N26 P7 121.0(6) . . ?
C92 N26 C90 117.0(7) . . ?
Nd2 N27 K2 95.4(3) . . ?
P8 N27 Nd2 165.6(6) . . ?
P8 N27 K2 98.9(5) . . ?
C94 N28 P8 124.1(7) . . ?
C98 N28 P8 112.2(7) . . ?
C98 N28 C94 118.2(8) . . ?
C99 N29 P8 120.4(6) . . ?
C99 N29 C101 117.1(8) . . ?
C101 N29 P8 122.5(7) . . ?
P8 N17 K2 81.6(3) . . ?
C103 N17 P8 125.4(6) . . ?
C103 N17 K2 100.5(5) . . ?
C111 N17 P8 110.7(6) . . ?
C111 N17 C103 115.6(8) . . ?
C111 N17 K2 117.6(5) . . ?
H17A C17 H17B 109.5 . . ?
H17A C17 H17C 109.5 . . ?
H17B C17 H17C 109.5 . . ?
C59 C17 H17A 109.5 . . ?
C59 C17 H17B 109.5 . . ?
C59 C17 H17C 109.5 . . ?
N14 C54 C15 109.6(9) . . ?
N14 C54 C55 109.5(8) . . ?
N14 C54 C56 109.9(9) . . ?
C15 C54 C56 106.0(9) . . ?
C55 C54 C15 110.1(9) . . ?
C55 C54 C56 111.8(10) . . ?
C54 C55 H55A 109.5 . . ?
C54 C55 H55B 109.5 . . ?
C54 C55 H55C 109.5 . . ?
H55A C55 H55B 109.5 . . ?
H55A C55 H55C 109.5 . . ?
H55B C55 H55C 109.5 . . ?
C54 C56 H56A 109.5 . . ?
C54 C56 H56B 109.5 . . ?
C54 C56 H56C 109.5 . . ?
H56A C56 H56B 109.5 . . ?
H56A C56 H56C 109.5 . . ?
H56B C56 H56C 109.5 . . ?
N14 C57 H57A 110.7 . . ?
N14 C57 H57B 110.7 . . ?
N14 C57 C58 105.0(9) . . ?
H57A C57 H57B 108.8 . . ?
C58 C57 H57A 110.7 . . ?
C58 C57 H57B 110.7 . . ?
N16 C58 C57 104.6(8) . . ?
N16 C58 H58A 110.8 . . ?
N16 C58 H58B 110.8 . . ?
C57 C58 H58A 110.8 . . ?
C57 C58 H58B 110.8 . . ?
H58A C58 H58B 108.9 . . ?
N16 C59 C17 111.4(8) . . ?
N16 C59 C61 105.6(9) . . ?
C60 C59 N16 112.2(8) . . ?
C60 C59 C17 108.8(10) . . ?
C60 C59 C61 110.7(8) . . ?
C61 C59 C17 108.0(8) . . ?
C59 C60 H60A 109.5 . . ?
C59 C60 H60B 109.5 . . ?
C59 C60 H60C 109.5 . . ?
H60A C60 H60B 109.5 . . ?
H60A C60 H60C 109.5 . . ?
H60B C60 H60C 109.5 . . ?
C59 C61 H61A 109.5 . . ?
C59 C61 H61B 109.5 . . ?
C59 C61 H61C 109.5 . . ?
H61A C61 H61B 109.5 . . ?
H61A C61 H61C 109.5 . . ?
H61B C61 H61C 109.5 . . ?
N18 C62 H62A 109.0 . . ?
N18 C62 H62B 109.0 . . ?
N18 C62 C63 112.9(9) . . ?
H62A C62 H62B 107.8 . . ?
C63 C62 H62A 109.0 . . ?
C63 C62 H62B 109.0 . . ?
C62 C63 H63A 109.5 . . ?
C62 C63 H63B 109.5 . . ?
C62 C63 H63C 109.5 . . ?
H63A C63 H63B 109.5 . . ?
H63A C63 H63C 109.5 . . ?
H63B C63 H63C 109.5 . . ?
N18 C64 H64A 109.3 . . ?
N18 C64 H64B 109.3 . . ?
N18 C64 C65 111.8(9) . . ?
H64A C64 H64B 107.9 . . ?
C65 C64 H64A 109.3 . . ?
C65 C64 H64B 109.3 . . ?
C64 C65 H65A 109.5 . . ?
C64 C65 H65B 109.5 . . ?
C64 C65 H65C 109.5 . . ?
H65A C65 H65B 109.5 . . ?
H65A C65 H65C 109.5 . . ?
H65B C65 H65C 109.5 . . ?
N20 C66 H66A 110.1 . . ?
N20 C66 H66B 110.1 . . ?
N20 C66 C67 108.1(8) . . ?
H66A C66 H66B 108.4 . . ?
C67 C66 H66A 110.1 . . ?
C67 C66 H66B 110.1 . . ?
N21 C67 H67A 110.5 . . ?
N21 C67 H67B 110.5 . . ?
C66 C67 N21 106.2(7) . . ?
C66 C67 H67A 110.5 . . ?
C66 C67 H67B 110.5 . . ?
H67A C67 H67B 108.7 . . ?
N21 C68 C69 114.1(9) . . ?
N21 C68 C70 108.7(8) . . ?
N21 C68 C71 110.3(8) . . ?
C69 C68 C70 107.9(8) . . ?
C71 C68 C69 107.5(9) . . ?
C71 C68 C70 108.2(9) . . ?
C68 C69 H69A 109.5 . . ?
C68 C69 H69B 109.5 . . ?
C68 C69 H69C 109.5 . . ?
H69A C69 H69B 109.5 . . ?
H69A C69 H69C 109.5 . . ?
H69B C69 H69C 109.5 . . ?
C68 C70 H70A 109.5 . . ?
C68 C70 H70B 109.5 . . ?
C68 C70 H70C 109.5 . . ?
H70A C70 H70B 109.5 . . ?
H70A C70 H70C 109.5 . . ?
H70B C70 H70C 109.5 . . ?
C68 C71 H71A 109.5 . . ?
C68 C71 H71B 109.5 . . ?
C68 C71 H71C 109.5 . . ?
H71A C71 H71B 109.5 . . ?
H71A C71 H71C 109.5 . . ?
H71B C71 H71C 109.5 . . ?
N20 C72 C73 109.0(7) . . ?
N20 C72 C74 109.0(8) . . ?
N20 C72 C75 110.4(8) . . ?
C73 C72 C74 110.6(8) . . ?
C75 C72 C73 110.2(9) . . ?
C75 C72 C74 107.5(7) . . ?
C72 C73 H73A 109.5 . . ?
C72 C73 H73B 109.5 . . ?
C72 C73 H73C 109.5 . . ?
H73A C73 H73B 109.5 . . ?
H73A C73 H73C 109.5 . . ?
H73B C73 H73C 109.5 . . ?
C72 C74 H74A 109.5 . . ?
C72 C74 H74B 109.5 . . ?
C72 C74 H74C 109.5 . . ?
H74A C74 H74B 109.5 . . ?
H74A C74 H74C 109.5 . . ?
H74B C74 H74C 109.5 . . ?
C72 C75 H75A 109.5 . . ?
C72 C75 H75B 109.5 . . ?
C72 C75 H75C 109.5 . . ?
H75A C75 H75B 109.5 . . ?
H75A C75 H75C 109.5 . . ?
H75B C75 H75C 109.5 . . ?
N22 C76 H76A 108.6 . . ?
N22 C76 H76B 108.6 . . ?
N22 C76 C77 114.9(8) . . ?
H76A C76 H76B 107.5 . . ?
C77 C76 H76A 108.6 . . ?
C77 C76 H76B 108.6 . . ?
C76 C77 H77A 109.5 . . ?
C76 C77 H77B 109.5 . . ?
C76 C77 H77C 109.5 . . ?
H77A C77 H77B 109.5 . . ?
H77A C77 H77C 109.5 . . ?
H77B C77 H77C 109.5 . . ?
N22 C78 H78A 108.8 . . ?
N22 C78 H78B 108.8 . . ?
N22 C78 C79 113.9(8) . . ?
H78A C78 H78B 107.7 . . ?
C79 C78 H78A 108.8 . . ?
C79 C78 H78B 108.8 . . ?
C78 C79 H79A 109.5 . . ?
C78 C79 H79B 109.5 . . ?
C78 C79 H79C 109.5 . . ?
H79A C79 H79B 109.5 . . ?
H79A C79 H79C 109.5 . . ?
H79B C79 H79C 109.5 . . ?
N24 C80 H80A 110.7 . . ?
N24 C80 H80B 110.7 . . ?
N24 C80 C81 105.3(7) . . ?
H80A C80 H80B 108.8 . . ?
C81 C80 H80A 110.7 . . ?
C81 C80 H80B 110.7 . . ?
N25 C81 C80 105.2(8) . . ?
N25 C81 H81A 110.7 . . ?
N25 C81 H81B 110.7 . . ?
C80 C81 H81A 110.7 . . ?
C80 C81 H81B 110.7 . . ?
H81A C81 H81B 108.8 . . ?
N25 C82 C83 109.3(7) . . ?
N25 C82 C84 111.2(7) . . ?
N25 C82 C85 112.1(7) . . ?
C84 C82 C83 108.5(8) . . ?
C85 C82 C83 108.0(7) . . ?
C85 C82 C84 107.7(7) . . ?
C82 C83 H83A 109.5 . . ?
C82 C83 H83B 109.5 . . ?
C82 C83 H83C 109.5 . . ?
H83A C83 H83B 109.5 . . ?
H83A C83 H83C 109.5 . . ?
H83B C83 H83C 109.5 . . ?
C82 C84 H84A 109.5 . . ?
C82 C84 H84B 109.5 . . ?
C82 C84 H84C 109.5 . . ?
H84A C84 H84B 109.5 . . ?
H84A C84 H84C 109.5 . . ?
H84B C84 H84C 109.5 . . ?
C82 C85 H85A 109.5 . . ?
C82 C85 H85B 109.5 . . ?
C82 C85 H85C 109.5 . . ?
H85A C85 H85B 109.5 . . ?
H85A C85 H85C 109.5 . . ?
H85B C85 H85C 109.5 . . ?
N24 C86 C87 108.8(7) . . ?
N24 C86 C88 112.0(8) . . ?
N24 C86 C89 107.6(7) . . ?
C87 C86 C88 111.1(8) . . ?
C87 C86 C89 107.8(8) . . ?
C88 C86 C89 109.4(8) . . ?
C86 C87 H87A 109.5 . . ?
C86 C87 H87B 109.5 . . ?
C86 C87 H87C 109.5 . . ?
H87A C87 H87B 109.5 . . ?
H87A C87 H87C 109.5 . . ?
H87B C87 H87C 109.5 . . ?
C86 C88 H88A 109.5 . . ?
C86 C88 H88B 109.5 . . ?
C86 C88 H88C 109.5 . . ?
H88A C88 H88B 109.5 . . ?
H88A C88 H88C 109.5 . . ?
H88B C88 H88C 109.5 . . ?
C86 C89 H89A 109.5 . . ?
C86 C89 H89B 109.5 . . ?
C86 C89 H89C 109.5 . . ?
H89A C89 H89B 109.5 . . ?
H89A C89 H89C 109.5 . . ?
H89B C89 H89C 109.5 . . ?
N26 C90 H90A 109.1 . . ?
N26 C90 H90B 109.1 . . ?
N26 C90 C91 112.5(8) . . ?
H90A C90 H90B 107.8 . . ?
C91 C90 H90A 109.1 . . ?
C91 C90 H90B 109.1 . . ?
C90 C91 H91A 109.5 . . ?
C90 C91 H91B 109.5 . . ?
C90 C91 H91C 109.5 . . ?
H91A C91 H91B 109.5 . . ?
H91A C91 H91C 109.5 . . ?
H91B C91 H91C 109.5 . . ?
N26 C92 H92A 108.3 . . ?
N26 C92 H92B 108.3 . . ?
N26 C92 C93 116.0(8) . . ?
H92A C92 H92B 107.4 . . ?
C93 C92 H92A 108.3 . . ?
C93 C92 H92B 108.3 . . ?
C92 C93 H93A 109.5 . . ?
C92 C93 H93B 109.5 . . ?
C92 C93 H93C 109.5 . . ?
H93A C93 H93B 109.5 . . ?
H93A C93 H93C 109.5 . . ?
H93B C93 H93C 109.5 . . ?
N28 C94 C95 113.9(9) . . ?
N28 C94 C96 111.5(8) . . ?
N28 C94 C97 107.0(8) . . ?
C95 C94 C96 111.1(9) . . ?
C95 C94 C97 108.5(8) . . ?
C96 C94 C97 104.2(9) . . ?
C94 C95 H95A 109.5 . . ?
C94 C95 H95B 109.5 . . ?
C94 C95 H95C 109.5 . . ?
H95A C95 H95B 109.5 . . ?
H95A C95 H95C 109.5 . . ?
H95B C95 H95C 109.5 . . ?
C94 C96 H96A 109.5 . . ?
C94 C96 H96B 109.5 . . ?
C94 C96 H96C 109.5 . . ?
H96A C96 H96B 109.5 . . ?
H96A C96 H96C 109.5 . . ?
H96B C96 H96C 109.5 . . ?
C94 C97 H97A 109.5 . . ?
C94 C97 H97B 109.5 . . ?
C94 C97 H97C 109.5 . . ?
H97A C97 H97B 109.5 . . ?
H97A C97 H97C 109.5 . . ?
H97B C97 H97C 109.5 . . ?
N28 C98 H98A 110.1 . . ?
N28 C98 H98B 110.1 . . ?
N28 C98 C111 108.2(8) . . ?
H98A C98 H98B 108.4 . . ?
C111 C98 H98A 110.1 . . ?
C111 C98 H98B 110.1 . . ?
N29 C99 H99A 108.6 . . ?
N29 C99 H99B 108.6 . . ?
N29 C99 C100 114.5(9) . . ?
H99A C99 H99B 107.6 . . ?
C100 C99 H99A 108.6 . . ?
C100 C99 H99B 108.6 . . ?
C99 C100 H10G 109.5 . . ?
C99 C100 H10H 109.5 . . ?
C99 C100 H10I 109.5 . . ?
H10G C100 H10H 109.5 . . ?
H10G C100 H10I 109.5 . . ?
H10H C100 H10I 109.5 . . ?
N29 C101 H10J 108.6 . . ?
N29 C101 H10K 108.6 . . ?
N29 C101 C102 114.8(10) . . ?
H10J C101 H10K 107.5 . . ?
C102 C101 H10J 108.6 . . ?
C102 C101 H10K 108.6 . . ?
C101 C102 H10L 109.5 . . ?
C101 C102 H10M 109.5 . . ?
C101 C102 H10N 109.5 . . ?
H10L C102 H10M 109.5 . . ?
H10L C102 H10N 109.5 . . ?
H10M C102 H10N 109.5 . . ?
N17 C103 C105 111.7(7) . . ?
N17 C103 C106 109.9(7) . . ?
C104 C103 N17 111.4(8) . . ?
C104 C103 C105 108.9(8) . . ?
C104 C103 C106 109.0(8) . . ?
C105 C103 C106 105.8(8) . . ?
C103 C104 H10O 109.5 . . ?
C103 C104 H10P 109.5 . . ?
C103 C104 H10Q 109.5 . . ?
H10O C104 H10P 109.5 . . ?
H10O C104 H10Q 109.5 . . ?
H10P C104 H10Q 109.5 . . ?
C103 C105 H10R 109.5 . . ?
C103 C105 H10S 109.5 . . ?
C103 C105 H10T 109.5 . . ?
H10R C105 H10S 109.5 . . ?
H10R C105 H10T 109.5 . . ?
H10S C105 H10T 109.5 . . ?
C103 C106 H10U 109.5 . . ?
C103 C106 H10V 109.5 . . ?
C103 C106 H10W 109.5 . . ?
H10U C106 H10V 109.5 . . ?
H10U C106 H10W 109.5 . . ?
H10V C106 H10W 109.5 . . ?
N17 C111 C98 105.6(8) . . ?
N17 C111 H11U 110.6 . . ?
N17 C111 H11V 110.6 . . ?
C98 C111 H11U 110.6 . . ?
C98 C111 H11V 110.6 . . ?
H11U C111 H11V 108.7 . . ?
P1 K1 Nd1 65.28(6) . . ?
P1 K1 P2 128.49(6) . . ?
P1 K1 C26 116.61(19) . . ?
P2 K1 Nd1 63.33(6) . . ?
N1 K1 Nd1 38.87(19) . . ?
N1 K1 P1 26.4(2) . . ?
N1 K1 P2 102.2(2) . . ?
N1 K1 N5 55.3(2) . . ?
N1 K1 C26 107.7(3) . . ?
N1 K1 O1S_4 143.7(3) . . ?
N2 K1 Nd1 38.72(18) . . ?
N2 K1 P1 103.81(18) . . ?
N2 K1 P2 24.68(18) . . ?
N2 K1 N1 77.50(16) . . ?
N2 K1 N5 131.4(2) . . ?
N2 K1 C26 66.7(3) . . ?
N2 K1 O1S_4 136.5(3) . . ?
N5 K1 Nd1 93.10(15) . . ?
N5 K1 P1 30.76(14) . . ?
N5 K1 P2 154.61(16) . . ?
N5 K1 C26 134.0(2) . . ?
C26 K1 Nd1 88.31(16) . . ?
C26 K1 P2 59.06(17) . . ?
O1S_4 K1 Nd1 170.92(19) . . ?
O1S_4 K1 P1 117.68(19) . . ?
O1S_4 K1 P2 112.59(19) . . ?
O1S_4 K1 N5 92.1(2) . . ?
O1S_4 K1 C26 82.7(2) . . ?
P5 K2 Nd2 63.87(6) . . ?
P5 K2 P8 127.70(5) . . ?
P8 K2 Nd2 63.83(6) . . ?
N13 K2 Nd2 36.95(19) . . ?
N13 K2 P5 26.9(2) . . ?
N13 K2 P8 100.8(2) . . ?
N13 K2 N16 54.6(3) . . ?
N13 K2 N27 74.64(15) . . ?
N13 K2 N17 126.3(3) . . ?
N13 K2 O1S_1 138.6(3) . . ?
N16 K2 Nd2 89.84(18) . . ?
N16 K2 P5 30.41(17) . . ?
N16 K2 P8 149.1(2) . . ?
N16 K2 N17 178.1(3) . . ?
N27 K2 Nd2 37.7(2) . . ?
N27 K2 P5 101.6(2) . . ?
N27 K2 P8 26.2(2) . . ?
N27 K2 N16 125.9(3) . . ?
N27 K2 N17 54.3(3) . . ?
N27 K2 O1S_1 145.4(3) . . ?
N17 K2 Nd2 90.70(17) . . ?
N17 K2 P5 150.93(18) . . ?
N17 K2 P8 30.52(16) . . ?
O1S_1 K2 Nd2 171.6(2) . . ?
O1S_1 K2 P5 112.1(2) . . ?
O1S_1 K2 P8 119.8(2) . . ?
O1S_1 K2 N16 88.6(3) . . ?
O1S_1 K2 N17 91.1(3) . . ?
C2S_1 O1S_1 K2 125.9(4) . . ?
C4S_1 O1S_1 K2 105.8(7) . . ?
C4S_1 O1S_1 C2S_1 113.0(2) . . ?
O1S_1 C2S_1 H2SA_1 110.0 . . ?
O1S_1 C2S_1 H2SB_1 110.0 . . ?
O1S_1 C2S_1 C3S_1 108.65(19) . . ?
H2SA_1 C2S_1 H2SB_1 108.3 . . ?
C3S_1 C2S_1 H2SA_1 110.0 . . ?
C3S_1 C2S_1 H2SB_1 110.0 . . ?
C2S_1 C3S_1 H3SA_1 109.5 . . ?
C2S_1 C3S_1 H3SB_1 109.5 . . ?
C2S_1 C3S_1 H3SC_1 109.5 . . ?
H3SA_1 C3S_1 H3SB_1 109.5 . . ?
H3SA_1 C3S_1 H3SC_1 109.5 . . ?
H3SB_1 C3S_1 H3SC_1 109.5 . . ?
O1S_1 C4S_1 H4SA_1 109.9 . . ?
O1S_1 C4S_1 H4SB_1 109.9 . . ?
O1S_1 C4S_1 C5S_1 108.88(19) . . ?
H4SA_1 C4S_1 H4SB_1 108.3 . . ?
C5S_1 C4S_1 H4SA_1 109.9 . . ?
C5S_1 C4S_1 H4SB_1 109.9 . . ?
C4S_1 C5S_1 H5SA_1 109.5 . . ?
C4S_1 C5S_1 H5SB_1 109.5 . . ?
C4S_1 C5S_1 H5SC_1 109.5 . . ?
H5SA_1 C5S_1 H5SB_1 109.5 . . ?
H5SA_1 C5S_1 H5SC_1 109.5 . . ?
H5SB_1 C5S_1 H5SC_1 109.5 . . ?
C4S_2 O1S_2 C2S_2 113.5(2) . . ?
O1S_2 C2S_2 H2SA_2 109.9 . . ?
O1S_2 C2S_2 H2SB_2 109.9 . . ?
O1S_2 C2S_2 C3S_2 108.76(18) . . ?
H2SA_2 C2S_2 H2SB_2 108.3 . . ?
C3S_2 C2S_2 H2SA_2 109.9 . . ?
C3S_2 C2S_2 H2SB_2 109.9 . . ?
C2S_2 C3S_2 H3SA_2 109.5 . . ?
C2S_2 C3S_2 H3SB_2 109.5 . . ?
C2S_2 C3S_2 H3SC_2 109.5 . . ?
H3SA_2 C3S_2 H3SB_2 109.5 . . ?
H3SA_2 C3S_2 H3SC_2 109.5 . . ?
H3SB_2 C3S_2 H3SC_2 109.5 . . ?
O1S_2 C4S_2 H4SA_2 109.9 . . ?
O1S_2 C4S_2 H4SB_2 109.9 . . ?
O1S_2 C4S_2 C5S_2 108.71(19) . . ?
H4SA_2 C4S_2 H4SB_2 108.3 . . ?
C5S_2 C4S_2 H4SA_2 109.9 . . ?
C5S_2 C4S_2 H4SB_2 109.9 . . ?
C4S_2 C5S_2 H5SA_2 109.5 . . ?
C4S_2 C5S_2 H5SB_2 109.5 . . ?
C4S_2 C5S_2 H5SC_2 109.5 . . ?
H5SA_2 C5S_2 H5SB_2 109.5 . . ?
H5SA_2 C5S_2 H5SC_2 109.5 . . ?
H5SB_2 C5S_2 H5SC_2 109.5 . . ?
C2S_3 O1S_3 C4S_3 113.4(2) . . ?
O1S_3 C2S_3 H2SA_3 109.9 . . ?
O1S_3 C2S_3 H2SB_3 109.9 . . ?
O1S_3 C2S_3 C3S_3 108.86(19) . . ?
H2SA_3 C2S_3 H2SB_3 108.3 . . ?
C3S_3 C2S_3 H2SA_3 109.9 . . ?
C3S_3 C2S_3 H2SB_3 109.9 . . ?
C2S_3 C3S_3 H3SA_3 109.5 . . ?
C2S_3 C3S_3 H3SB_3 109.5 . . ?
C2S_3 C3S_3 H3SC_3 109.5 . . ?
H3SA_3 C3S_3 H3SB_3 109.5 . . ?
H3SA_3 C3S_3 H3SC_3 109.5 . . ?
H3SB_3 C3S_3 H3SC_3 109.5 . . ?
O1S_3 C4S_3 H4SA_3 109.9 . . ?
O1S_3 C4S_3 H4SB_3 109.9 . . ?
O1S_3 C4S_3 C5S_3 108.89(19) . . ?
H4SA_3 C4S_3 H4SB_3 108.3 . . ?
C5S_3 C4S_3 H4SA_3 109.9 . . ?
C5S_3 C4S_3 H4SB_3 109.9 . . ?
C4S_3 C5S_3 H5SA_3 109.5 . . ?
C4S_3 C5S_3 H5SB_3 109.5 . . ?
C4S_3 C5S_3 H5SC_3 109.5 . . ?
H5SA_3 C5S_3 H5SB_3 109.5 . . ?
H5SA_3 C5S_3 H5SC_3 109.5 . . ?
H5SB_3 C5S_3 H5SC_3 109.5 . . ?
C2S_4 O1S_4 K1 133.5(4) . . ?
C2S_4 O1S_4 C4S_4 113.3(2) . . ?
C4S_4 O1S_4 K1 110.1(3) . . ?
O1S_4 C2S_4 H2SA_4 109.9 . . ?
O1S_4 C2S_4 H2SB_4 109.9 . . ?
O1S_4 C2S_4 C3S_4 108.88(18) . . ?
H2SA_4 C2S_4 H2SB_4 108.3 . . ?
C3S_4 C2S_4 H2SA_4 109.9 . . ?
C3S_4 C2S_4 H2SB_4 109.9 . . ?
C2S_4 C3S_4 H3SA_4 109.5 . . ?
C2S_4 C3S_4 H3SB_4 109.5 . . ?
C2S_4 C3S_4 H3SC_4 109.5 . . ?
H3SA_4 C3S_4 H3SB_4 109.5 . . ?
H3SA_4 C3S_4 H3SC_4 109.5 . . ?
H3SB_4 C3S_4 H3SC_4 109.5 . . ?
O1S_4 C4S_4 H4SA_4 109.9 . . ?
O1S_4 C4S_4 H4SB_4 109.9 . . ?
O1S_4 C4S_4 C5S_4 108.93(18) . . ?
H4SA_4 C4S_4 H4SB_4 108.3 . . ?
C5S_4 C4S_4 H4SA_4 109.9 . . ?
C5S_4 C4S_4 H4SB_4 109.9 . . ?
C4S_4 C5S_4 H5SA_4 109.5 . . ?
C4S_4 C5S_4 H5SB_4 109.5 . . ?
C4S_4 C5S_4 H5SC_4 109.5 . . ?
H5SA_4 C5S_4 H5SB_4 109.5 . . ?
H5SA_4 C5S_4 H5SC_4 109.5 . . ?
H5SB_4 C5S_4 H5SC_4 109.5 . . ?

loop_
_geom_bond_atom_site_label_1
_geom_bond_atom_site_label_2
_geom_bond_distance
_geom_bond_site_symmetry_2
_geom_bond_publ_flag
Nd1 N1 2.347(9) . ?
Nd1 N2 2.340(8) . ?
Nd1 N8 2.284(9) . ?
Nd1 N10 2.288(9) . ?
P1 N1 1.527(9) . ?
P1 N3 1.695(9) . ?
P1 N4 1.716(8) . ?
P1 N5 1.744(8) . ?
P1 K1 3.382(4) . ?
P2 N2 1.557(8) . ?
P2 N6 1.712(7) . ?
P2 N7 1.684(7) . ?
P2 N12 1.666(8) . ?
P2 K1 3.555(4) . ?
P3 N8 1.532(9) . ?
P3 N9 1.703(8) . ?
P3 N30 1.718(9) . ?
P3 N35 1.690(8) . ?
P4 N10 1.538(10) . ?
P4 N11 1.677(9) . ?
P4 N46 1.698(8) . ?
P4 N51 1.678(8) . ?
N1 K1 2.770(8) . ?
N2 K1 2.762(9) . ?
N3 C13 1.444(12) . ?
N3 C3 1.440(12) . ?
N4 C1 1.430(11) . ?
N4 C8 1.486(11) . ?
N5 C2 1.456(12) . ?
N5 C121 1.469(12) . ?
N5 K1 3.133(8) . ?
N6 C18 1.455(9) . ?
N6 C23 1.485(10) . ?
N7 C19 1.463(10) . ?
N7 C20 1.464(11) . ?
N9 C27 1.461(12) . ?
N9 C28 1.467(13) . ?
N11 C41 1.503(11) . ?
N11 C44 1.440(12) . ?
N12 C4 1.449(10) . ?
N12 C113 1.476(10) . ?
C1 H1A 0.9900 . ?
C1 H1B 0.9900 . ?
C1 C2 1.487(13) . ?
C2 H2A 0.9900 . ?
C2 H2B 0.9900 . ?
C4 H4A 0.9900 . ?
C4 H4B 0.9900 . ?
C4 C114 1.520(14) . ?
C5 H5A 0.9800 . ?
C5 H5B 0.9800 . ?
C5 H5C 0.9800 . ?
C5 C121 1.563(13) . ?
C6 H6A 0.9800 . ?
C6 H6B 0.9800 . ?
C6 H6C 0.9800 . ?
C6 C121 1.519(12) . ?
C7 H7A 0.9800 . ?
C7 H7B 0.9800 . ?
C7 H7C 0.9800 . ?
C7 C121 1.514(13) . ?
C8 C9 1.538(12) . ?
C8 C10 1.525(12) . ?
C8 C11 1.525(12) . ?
C9 H9A 0.9800 . ?
C9 H9B 0.9800 . ?
C9 H9C 0.9800 . ?
C10 H10A 0.9800 . ?
C10 H10B 0.9800 . ?
C10 H10C 0.9800 . ?
C11 H11A 0.9800 . ?
C11 H11B 0.9800 . ?
C11 H11C 0.9800 . ?
C12 H12A 0.9800 . ?
C12 H12B 0.9800 . ?
C12 H12C 0.9800 . ?
C12 C41 1.546(12) . ?
C13 H13A 0.9900 . ?
C13 H13B 0.9900 . ?
C13 C14 1.553(11) . ?
C14 H14A 0.9800 . ?
C14 H14B 0.9800 . ?
C14 H14C 0.9800 . ?
C3 H3A 0.9900 . ?
C3 H3B 0.9900 . ?
C3 C16 1.517(13) . ?
C16 H16A 0.9800 . ?
C16 H16B 0.9800 . ?
C16 H16C 0.9800 . ?
C18 H18A 0.9900 . ?
C18 H18B 0.9900 . ?
C18 C19 1.539(13) . ?
C19 H19A 0.9900 . ?
C19 H19B 0.9900 . ?
C20 C21 1.558(12) . ?
C20 C22 1.538(11) . ?
C20 C37 1.537(11) . ?
C21 H21A 0.9800 . ?
C21 H21B 0.9800 . ?
C21 H21C 0.9800 . ?
C22 H22A 0.9800 . ?
C22 H22B 0.9800 . ?
C22 H22C 0.9800 . ?
C23 C24 1.537(10) . ?
C23 C25 1.536(11) . ?
C23 C26 1.545(12) . ?
C24 H24A 0.9800 . ?
C24 H24B 0.9800 . ?
C24 H24C 0.9800 . ?
C25 H25A 0.9800 . ?
C25 H25B 0.9800 . ?
C25 H25C 0.9800 . ?
C26 H26A 0.9800 . ?
C26 H26B 0.9800 . ?
C26 H26C 0.9800 . ?
C26 K1 3.457(9) . ?
C27 C109 1.515(15) . ?
C27 C119 1.521(13) . ?
C27 C120 1.534(13) . ?
C28 H28A 0.9900 . ?
C28 H28B 0.9900 . ?
C28 C29 1.518(13) . ?
C29 H29A 0.9900 . ?
C29 H29B 0.9900 . ?
C29 N30 1.451(12) . ?
N30 C31 1.509(10) . ?
C31 C32 1.536(11) . ?
C31 C33 1.522(12) . ?
C31 C34 1.532(12) . ?
C32 H32A 0.9800 . ?
C32 H32B 0.9800 . ?
C32 H32C 0.9800 . ?
C33 H33A 0.9800 . ?
C33 H33B 0.9800 . ?
C33 H33C 0.9800 . ?
C34 H34A 0.9800 . ?
C34 H34B 0.9800 . ?
C34 H34C 0.9800 . ?
N35 C36 1.432(12) . ?
N35 C39 1.454(11) . ?
C36 H36A 0.9900 . ?
C36 H36B 0.9900 . ?
C36 C38 1.461(14) . ?
C37 H37A 0.9800 . ?
C37 H37B 0.9800 . ?
C37 H37C 0.9800 . ?
C38 H38A 0.9800 . ?
C38 H38B 0.9800 . ?
C38 H38C 0.9800 . ?
C39 H39A 0.9900 . ?
C39 H39B 0.9900 . ?
C39 C40 1.501(13) . ?
C40 H40A 0.9800 . ?
C40 H40B 0.9800 . ?
C40 H40C 0.9800 . ?
C41 C42 1.513(12) . ?
C41 C43 1.531(11) . ?
C42 H42A 0.9800 . ?
C42 H42B 0.9800 . ?
C42 H42C 0.9800 . ?
C43 H43A 0.9800 . ?
C43 H43B 0.9800 . ?
C43 H43C 0.9800 . ?
C44 H44A 0.9900 . ?
C44 H44B 0.9900 . ?
C44 C45 1.503(12) . ?
C45 H45A 0.9900 . ?
C45 H45B 0.9900 . ?
C45 N46 1.431(12) . ?
N46 C47 1.498(11) . ?
C47 C48 1.517(12) . ?
C47 C49 1.562(12) . ?
C47 C50 1.523(11) . ?
C48 H48A 0.9800 . ?
C48 H48B 0.9800 . ?
C48 H48C 0.9800 . ?
C49 H49A 0.9800 . ?
C49 H49B 0.9800 . ?
C49 H49C 0.9800 . ?
C50 H50A 0.9800 . ?
C50 H50B 0.9800 . ?
C50 H50C 0.9800 . ?
N51 C52 1.476(11) . ?
N51 C53 1.456(13) . ?
C52 H52A 0.9900 . ?
C52 H52B 0.9900 . ?
C52 C115 1.562(13) . ?
C53 H53A 0.9900 . ?
C53 H53B 0.9900 . ?
C53 C118 1.491(15) . ?
C109 H10D 0.9800 . ?
C109 H10E 0.9800 . ?
C109 H10F 0.9800 . ?
C112 H11D 0.9800 . ?
C112 H11E 0.9800 . ?
C112 H11F 0.9800 . ?
C112 C113 1.541(13) . ?
C113 H11G 0.9900 . ?
C113 H11H 0.9900 . ?
C114 H11I 0.9800 . ?
C114 H11J 0.9800 . ?
C114 H11K 0.9800 . ?
C115 H11L 0.9800 . ?
C115 H11M 0.9800 . ?
C115 H11N 0.9800 . ?
C118 H11O 0.9800 . ?
C118 H11P 0.9800 . ?
C118 H11Q 0.9800 . ?
C119 H11R 0.9800 . ?
C119 H11S 0.9800 . ?
C119 H11T 0.9800 . ?
C120 H12D 0.9800 . ?
C120 H12E 0.9800 . ?
C120 H12F 0.9800 . ?
Nd2 N13 2.312(9) . ?
Nd2 N19 2.286(9) . ?
Nd2 N23 2.295(9) . ?
Nd2 N27 2.346(10) . ?
P5 N13 1.538(9) . ?
P5 N14 1.696(9) . ?
P5 N16 1.723(9) . ?
P5 N18 1.679(9) . ?
P5 K2 3.363(4) . ?
P6 N19 1.553(9) . ?
P6 N20 1.684(10) . ?
P6 N21 1.721(9) . ?
P6 N22 1.686(9) . ?
P7 N23 1.518(9) . ?
P7 N24 1.709(8) . ?
P7 N25 1.692(9) . ?
P7 N26 1.698(8) . ?
P8 N27 1.510(10) . ?
P8 N28 1.707(9) . ?
P8 N29 1.692(8) . ?
P8 N17 1.737(9) . ?
P8 K2 3.384(4) . ?
N13 K2 2.781(10) . ?
N14 C54 1.462(12) . ?
N14 C57 1.490(13) . ?
C15 H15A 0.9800 . ?
C15 H15B 0.9800 . ?
C15 H15C 0.9800 . ?
C15 C54 1.531(14) . ?
N16 C58 1.478(13) . ?
N16 C59 1.513(13) . ?
N16 K2 3.167(8) . ?
N18 C62 1.500(12) . ?
N18 C64 1.424(14) . ?
N20 C66 1.442(12) . ?
N20 C72 1.481(12) . ?
N21 C67 1.471(12) . ?
N21 C68 1.470(13) . ?
N22 C76 1.456(12) . ?
N22 C78 1.446(12) . ?
N24 C80 1.462(12) . ?
N24 C86 1.483(13) . ?
N25 C81 1.449(12) . ?
N25 C82 1.479(12) . ?
N26 C90 1.447(11) . ?
N26 C92 1.444(11) . ?
N27 K2 2.804(10) . ?
N28 C94 1.499(13) . ?
N28 C98 1.456(13) . ?
N29 C99 1.456(13) . ?
N29 C101 1.459(13) . ?
N17 C103 1.482(12) . ?
N17 C111 1.453(12) . ?
N17 K2 3.167(8) . ?
C17 H17A 0.9800 . ?
C17 H17B 0.9800 . ?
C17 H17C 0.9800 . ?
C17 C59 1.545(14) . ?
C54 C55 1.523(14) . ?
C54 C56 1.548(16) . ?
C55 H55A 0.9800 . ?
C55 H55B 0.9800 . ?
C55 H55C 0.9800 . ?
C56 H56A 0.9800 . ?
C56 H56B 0.9800 . ?
C56 H56C 0.9800 . ?
C57 H57A 0.9900 . ?
C57 H57B 0.9900 . ?
C57 C58 1.534(14) . ?
C58 H58A 0.9900 . ?
C58 H58B 0.9900 . ?
C59 C60 1.507(13) . ?
C59 C61 1.529(14) . ?
C60 H60A 0.9800 . ?
C60 H60B 0.9800 . ?
C60 H60C 0.9800 . ?
C61 H61A 0.9800 . ?
C61 H61B 0.9800 . ?
C61 H61C 0.9800 . ?
C62 H62A 0.9900 . ?
C62 H62B 0.9900 . ?
C62 C63 1.517(16) . ?
C63 H63A 0.9800 . ?
C63 H63B 0.9800 . ?
C63 H63C 0.9800 . ?
C64 H64A 0.9900 . ?
C64 H64B 0.9900 . ?
C64 C65 1.557(13) . ?
C65 H65A 0.9800 . ?
C65 H65B 0.9800 . ?
C65 H65C 0.9800 . ?
C66 H66A 0.9900 . ?
C66 H66B 0.9900 . ?
C66 C67 1.470(13) . ?
C67 H67A 0.9900 . ?
C67 H67B 0.9900 . ?
C68 C69 1.504(14) . ?
C68 C70 1.540(14) . ?
C68 C71 1.499(14) . ?
C69 H69A 0.9800 . ?
C69 H69B 0.9800 . ?
C69 H69C 0.9800 . ?
C70 H70A 0.9800 . ?
C70 H70B 0.9800 . ?
C70 H70C 0.9800 . ?
C71 H71A 0.9800 . ?
C71 H71B 0.9800 . ?
C71 H71C 0.9800 . ?
C72 C73 1.529(14) . ?
C72 C74 1.534(13) . ?
C72 C75 1.523(12) . ?
C73 H73A 0.9800 . ?
C73 H73B 0.9800 . ?
C73 H73C 0.9800 . ?
C74 H74A 0.9800 . ?
C74 H74B 0.9800 . ?
C74 H74C 0.9800 . ?
C75 H75A 0.9800 . ?
C75 H75B 0.9800 . ?
C75 H75C 0.9800 . ?
C76 H76A 0.9900 . ?
C76 H76B 0.9900 . ?
C76 C77 1.543(14) . ?
C77 H77A 0.9800 . ?
C77 H77B 0.9800 . ?
C77 H77C 0.9800 . ?
C78 H78A 0.9900 . ?
C78 H78B 0.9900 . ?
C78 C79 1.529(12) . ?
C79 H79A 0.9800 . ?
C79 H79B 0.9800 . ?
C79 H79C 0.9800 . ?
C80 H80A 0.9900 . ?
C80 H80B 0.9900 . ?
C80 C81 1.526(13) . ?
C81 H81A 0.9900 . ?
C81 H81B 0.9900 . ?
C82 C83 1.547(13) . ?
C82 C84 1.536(11) . ?
C82 C85 1.518(12) . ?
C83 H83A 0.9800 . ?
C83 H83B 0.9800 . ?
C83 H83C 0.9800 . ?
C84 H84A 0.9800 . ?
C84 H84B 0.9800 . ?
C84 H84C 0.9800 . ?
C85 H85A 0.9800 . ?
C85 H85B 0.9800 . ?
C85 H85C 0.9800 . ?
C86 C87 1.542(13) . ?
C86 C88 1.550(12) . ?
C86 C89 1.598(14) . ?
C87 H87A 0.9800 . ?
C87 H87B 0.9800 . ?
C87 H87C 0.9800 . ?
C88 H88A 0.9800 . ?
C88 H88B 0.9800 . ?
C88 H88C 0.9800 . ?
C89 H89A 0.9800 . ?
C89 H89B 0.9800 . ?
C89 H89C 0.9800 . ?
C90 H90A 0.9900 . ?
C90 H90B 0.9900 . ?
C90 C91 1.507(12) . ?
C91 H91A 0.9800 . ?
C91 H91B 0.9800 . ?
C91 H91C 0.9800 . ?
C92 H92A 0.9900 . ?
C92 H92B 0.9900 . ?
C92 C93 1.511(13) . ?
C93 H93A 0.9800 . ?
C93 H93B 0.9800 . ?
C93 H93C 0.9800 . ?
C94 C95 1.500(14) . ?
C94 C96 1.536(14) . ?
C94 C97 1.555(14) . ?
C95 H95A 0.9800 . ?
C95 H95B 0.9800 . ?
C95 H95C 0.9800 . ?
C96 H96A 0.9800 . ?
C96 H96B 0.9800 . ?
C96 H96C 0.9800 . ?
C97 H97A 0.9800 . ?
C97 H97B 0.9800 . ?
C97 H97C 0.9800 . ?
C98 H98A 0.9900 . ?
C98 H98B 0.9900 . ?
C98 C111 1.465(13) . ?
C99 H99A 0.9900 . ?
C99 H99B 0.9900 . ?
C99 C100 1.543(12) . ?
C100 H10G 0.9800 . ?
C100 H10H 0.9800 . ?
C100 H10I 0.9800 . ?
C101 H10J 0.9900 . ?
C101 H10K 0.9900 . ?
C101 C102 1.511(15) . ?
C102 H10L 0.9800 . ?
C102 H10M 0.9800 . ?
C102 H10N 0.9800 . ?
C103 C104 1.480(13) . ?
C103 C105 1.554(12) . ?
C103 C106 1.567(12) . ?
C104 H10O 0.9800 . ?
C104 H10P 0.9800 . ?
C104 H10Q 0.9800 . ?
C105 H10R 0.9800 . ?
C105 H10S 0.9800 . ?
C105 H10T 0.9800 . ?
C106 H10U 0.9800 . ?
C106 H10V 0.9800 . ?
C106 H10W 0.9800 . ?
C111 H11U 0.9900 . ?
C111 H11V 0.9900 . ?
K1 O1S_4 2.811(5) . ?
K2 O1S_1 2.937(9) . ?
O1S_1 C2S_1 1.4213(12) . ?
O1S_1 C4S_1 1.4210(12) . ?
C2S_1 H2SA_1 0.9900 . ?
C2S_1 H2SB_1 0.9900 . ?
C2S_1 C3S_1 1.5206(13) . ?
C3S_1 H3SA_1 0.9800 . ?
C3S_1 H3SB_1 0.9800 . ?
C3S_1 H3SC_1 0.9800 . ?
C4S_1 H4SA_1 0.9900 . ?
C4S_1 H4SB_1 0.9900 . ?
C4S_1 C5S_1 1.5197(13) . ?
C5S_1 H5SA_1 0.9800 . ?
C5S_1 H5SB_1 0.9800 . ?
C5S_1 H5SC_1 0.9800 . ?
O1S_2 C2S_2 1.4199(12) . ?
O1S_2 C4S_2 1.4199(12) . ?
C2S_2 H2SA_2 0.9900 . ?
C2S_2 H2SB_2 0.9900 . ?
C2S_2 C3S_2 1.5206(12) . ?
C3S_2 H3SA_2 0.9800 . ?
C3S_2 H3SB_2 0.9800 . ?
C3S_2 H3SC_2 0.9800 . ?
C4S_2 H4SA_2 0.9900 . ?
C4S_2 H4SB_2 0.9900 . ?
C4S_2 C5S_2 1.5205(12) . ?
C5S_2 H5SA_2 0.9800 . ?
C5S_2 H5SB_2 0.9800 . ?
C5S_2 H5SC_2 0.9800 . ?
O1S_3 C2S_3 1.4201(12) . ?
O1S_3 C4S_3 1.4204(12) . ?
C2S_3 H2SA_3 0.9900 . ?
C2S_3 H2SB_3 0.9900 . ?
C2S_3 C3S_3 1.5195(12) . ?
C3S_3 H3SA_3 0.9800 . ?
C3S_3 H3SB_3 0.9800 . ?
C3S_3 H3SC_3 0.9800 . ?
C4S_3 H4SA_3 0.9900 . ?
C4S_3 H4SB_3 0.9900 . ?
C4S_3 C5S_3 1.5198(12) . ?
C5S_3 H5SA_3 0.9800 . ?
C5S_3 H5SB_3 0.9800 . ?
C5S_3 H5SC_3 0.9800 . ?
O1S_4 C2S_4 1.4202(12) . ?
O1S_4 C4S_4 1.4207(12) . ?
C2S_4 H2SA_4 0.9900 . ?
C2S_4 H2SB_4 0.9900 . ?
C2S_4 C3S_4 1.5198(12) . ?
C3S_4 H3SA_4 0.9800 . ?
C3S_4 H3SB_4 0.9800 . ?
C3S_4 H3SC_4 0.9800 . ?
C4S_4 H4SA_4 0.9900 . ?
C4S_4 H4SB_4 0.9900 . ?
C4S_4 C5S_4 1.5197(12) . ?
C5S_4 H5SA_4 0.9800 . ?
C5S_4 H5SB_4 0.9800 . ?
C5S_4 H5SC_4 0.9800 . ?

loop_
_geom_torsion_atom_site_label_1
_geom_torsion_atom_site_label_2
_geom_torsion_atom_site_label_3
_geom_torsion_atom_site_label_4
_geom_torsion
_geom_torsion_site_symmetry_1
_geom_torsion_site_symmetry_2
_geom_torsion_site_symmetry_3
_geom_torsion_site_symmetry_4
_geom_torsion_publ_flag
P1 N3 C13 C14 -128.4(7) . . . . ?
P1 N3 C3 C16 -126.0(9) . . . . ?
P1 N4 C1 C2 31.0(9) . . . . ?
P1 N4 C8 C9 88.1(9) . . . . ?
P1 N4 C8 C10 -32.4(9) . . . . ?
P1 N4 C8 C11 -150.6(7) . . . . ?
P1 N5 C2 C1 29.6(9) . . . . ?
P1 N5 C121 C5 -43.7(10) . . . . ?
P1 N5 C121 C6 80.4(9) . . . . ?
P1 N5 C121 C7 -159.4(6) . . . . ?
P2 N6 C18 C19 -38.1(8) . . . . ?
P2 N6 C23 C24 167.3(6) . . . . ?
P2 N6 C23 C25 49.5(8) . . . . ?
P2 N6 C23 C26 -70.8(8) . . . . ?
P2 N7 C19 C18 -22.0(9) . . . . ?
P2 N7 C20 C21 102.9(8) . . . . ?
P2 N7 C20 C22 -136.9(7) . . . . ?
P2 N7 C20 C37 -16.2(11) . . . . ?
P2 N12 C4 C114 -123.3(9) . . . . ?
P2 N12 C113 C112 -131.4(7) . . . . ?
P3 N9 C27 C109 25.3(12) . . . . ?
P3 N9 C27 C119 145.3(8) . . . . ?
P3 N9 C27 C120 -94.6(10) . . . . ?
P3 N9 C28 C29 13.6(10) . . . . ?
P3 N30 C31 C32 83.0(9) . . . . ?
P3 N30 C31 C33 -156.3(6) . . . . ?
P3 N30 C31 C34 -39.0(9) . . . . ?
P3 N35 C36 C38 141.8(8) . . . . ?
P3 N35 C39 C40 -104.8(9) . . . . ?
P4 N11 C41 C12 96.7(8) . . . . ?
P4 N11 C41 C42 -142.7(7) . . . . ?
P4 N11 C41 C43 -22.4(10) . . . . ?
P4 N11 C44 C45 -15.1(11) . . . . ?
P4 N46 C47 C48 38.8(10) . . . . ?
P4 N46 C47 C49 156.4(6) . . . . ?
P4 N46 C47 C50 -82.6(9) . . . . ?
P4 N51 C52 C115 96.1(9) . . . . ?
P4 N51 C53 C118 -134.5(8) . . . . ?
N1 P1 N3 C13 -5.8(9) . . . . ?
N1 P1 N3 C3 172.3(8) . . . . ?
N1 P1 N4 C1 107.9(7) . . . . ?
N1 P1 N4 C8 -39.8(8) . . . . ?
N1 P1 N5 C2 -136.5(7) . . . . ?
N1 P1 N5 C121 76.6(8) . . . . ?
N1 P1 N5 K1 -25.2(5) . . . . ?
N2 P2 N6 C18 -101.9(7) . . . . ?
N2 P2 N6 C23 42.6(8) . . . . ?
N2 P2 N7 C19 127.6(7) . . . . ?
N2 P2 N7 C20 -52.6(9) . . . . ?
N2 P2 N12 C4 177.6(8) . . . . ?
N2 P2 N12 C113 1.0(9) . . . . ?
N3 P1 N1 Nd1 -32(3) . . . . ?
N3 P1 N1 K1 156.9(4) . . . . ?
N3 P1 N4 C1 -123.0(7) . . . . ?
N3 P1 N4 C8 89.2(7) . . . . ?
N3 P1 N5 C2 93.8(7) . . . . ?
N3 P1 N5 C121 -53.2(8) . . . . ?
N3 P1 N5 K1 -154.9(3) . . . . ?
N4 P1 N1 Nd1 92(3) . . . . ?
N4 P1 N1 K1 -78.6(5) . . . . ?
N4 P1 N3 C13 -139.4(7) . . . . ?
N4 P1 N3 C3 38.7(9) . . . . ?
N4 P1 N5 C2 -11.0(7) . . . . ?
N4 P1 N5 C121 -158.0(7) . . . . ?
N4 P1 N5 K1 100.3(3) . . . . ?
N4 C1 C2 N5 -37.5(10) . . . . ?
N5 P1 N1 Nd1 -160(2) . . . . ?
N5 P1 N1 K1 28.9(5) . . . . ?
N5 P1 N3 C13 124.5(7) . . . . ?
N5 P1 N3 C3 -57.4(9) . . . . ?
N5 P1 N4 C1 -12.1(7) . . . . ?
N5 P1 N4 C8 -159.8(7) . . . . ?
N6 P2 N2 Nd1 -140.9(14) . . . . ?
N6 P2 N2 K1 53.3(6) . . . . ?
N6 P2 N7 C19 0.8(7) . . . . ?
N6 P2 N7 C20 -179.3(7) . . . . ?
N6 P2 N12 C4 -49.7(8) . . . . ?
N6 P2 N12 C113 133.7(7) . . . . ?
N6 C18 C19 N7 36.1(9) . . . . ?
N6 C23 C26 K1 8.3(7) . . . . ?
N7 P2 N2 Nd1 108.4(16) . . . . ?
N7 P2 N2 K1 -57.4(6) . . . . ?
N7 P2 N6 C18 22.8(6) . . . . ?
N7 P2 N6 C23 167.2(6) . . . . ?
N7 P2 N12 C4 45.3(8) . . . . ?
N7 P2 N12 C113 -131.2(7) . . . . ?
N8 P3 N9 C27 50.9(11) . . . . ?
N8 P3 N9 C28 -120.0(8) . . . . ?
N8 P3 N30 C29 97.8(7) . . . . ?
N8 P3 N30 C31 -40.9(9) . . . . ?
N8 P3 N35 C36 -9.9(10) . . . . ?
N8 P3 N35 C39 -169.7(8) . . . . ?
N9 P3 N8 Nd1 12(3) . . . . ?
N9 P3 N30 C29 -30.0(6) . . . . ?
N9 P3 N30 C31 -168.7(7) . . . . ?
N9 P3 N35 C36 122.9(8) . . . . ?
N9 P3 N35 C39 -36.9(8) . . . . ?
N9 C28 C29 N30 -33.7(10) . . . . ?
N10 P4 N11 C41 -55.6(9) . . . . ?
N10 P4 N11 C44 118.5(8) . . . . ?
N10 P4 N46 C45 -96.5(8) . . . . ?
N10 P4 N46 C47 44.7(9) . . . . ?
N10 P4 N51 C52 167.0(7) . . . . ?
N10 P4 N51 C53 9.7(9) . . . . ?
N11 P4 N46 C45 29.8(7) . . . . ?
N11 P4 N46 C47 171.0(7) . . . . ?
N11 P4 N51 C52 32.3(8) . . . . ?
N11 P4 N51 C53 -125.0(8) . . . . ?
N11 C44 C45 N46 34.8(11) . . . . ?
N12 P2 N2 Nd1 -17.7(18) . . . . ?
N12 P2 N2 K1 176.5(4) . . . . ?
N12 P2 N6 C18 129.9(6) . . . . ?
N12 P2 N6 C23 -85.7(7) . . . . ?
N12 P2 N7 C19 -102.8(7) . . . . ?
N12 P2 N7 C20 77.0(8) . . . . ?
C1 N4 C8 C9 -58.3(10) . . . . ?
C1 N4 C8 C10 -178.9(7) . . . . ?
C1 N4 C8 C11 63.0(10) . . . . ?
C2 N5 C121 C5 171.0(8) . . . . ?
C2 N5 C121 C6 -64.9(11) . . . . ?
C2 N5 C121 C7 55.3(10) . . . . ?
C4 N12 C113 C112 51.8(11) . . . . ?
C8 N4 C1 C2 -179.2(7) . . . . ?
C13 N3 C3 C16 52.2(13) . . . . ?
C3 N3 C13 C14 53.5(11) . . . . ?
C18 N6 C23 C24 -49.6(9) . . . . ?
C18 N6 C23 C25 -167.5(7) . . . . ?
C18 N6 C23 C26 72.3(8) . . . . ?
C19 N7 C20 C21 -77.3(9) . . . . ?
C19 N7 C20 C22 42.9(10) . . . . ?
C19 N7 C20 C37 163.6(7) . . . . ?
C20 N7 C19 C18 158.1(7) . . . . ?
C23 N6 C18 C19 174.3(6) . . . . ?
C24 C23 C26 K1 130.9(5) . . . . ?
C25 C23 C26 K1 -112.1(6) . . . . ?
C27 N9 C28 C29 -158.0(8) . . . . ?
C28 N9 C27 C109 -164.5(8) . . . . ?
C28 N9 C27 C119 -44.5(12) . . . . ?
C28 N9 C27 C120 75.7(11) . . . . ?
C28 C29 N30 P3 41.2(8) . . . . ?
C28 C29 N30 C31 -177.4(7) . . . . ?
C29 N30 C31 C32 -53.6(10) . . . . ?
C29 N30 C31 C33 67.1(9) . . . . ?
C29 N30 C31 C34 -175.5(7) . . . . ?
N30 P3 N8 Nd1 -101(3) . . . . ?
N30 P3 N9 C27 179.5(9) . . . . ?
N30 P3 N9 C28 8.6(7) . . . . ?
N30 P3 N35 C36 -142.2(7) . . . . ?
N30 P3 N35 C39 58.0(8) . . . . ?
N35 P3 N8 Nd1 137(3) . . . . ?
N35 P3 N9 C27 -77.2(9) . . . . ?
N35 P3 N9 C28 111.9(7) . . . . ?
N35 P3 N30 C29 -135.6(6) . . . . ?
N35 P3 N30 C31 85.7(7) . . . . ?
C36 N35 C39 C40 94.1(11) . . . . ?
C39 N35 C36 C38 -57.3(12) . . . . ?
C41 N11 C44 C45 159.5(8) . . . . ?
C44 N11 C41 C12 -77.1(10) . . . . ?
C44 N11 C41 C42 43.4(10) . . . . ?
C44 N11 C41 C43 163.8(8) . . . . ?
C44 C45 N46 P4 -42.4(9) . . . . ?
C44 C45 N46 C47 173.9(8) . . . . ?
C45 N46 C47 C48 177.8(8) . . . . ?
C45 N46 C47 C49 -64.6(10) . . . . ?
C45 N46 C47 C50 56.4(11) . . . . ?
N46 P4 N11 C41 178.4(8) . . . . ?
N46 P4 N11 C44 -7.5(8) . . . . ?
N46 P4 N51 C52 -61.0(7) . . . . ?
N46 P4 N51 C53 141.6(7) . . . . ?
N51 P4 N11 C41 75.2(8) . . . . ?
N51 P4 N11 C44 -110.7(8) . . . . ?
N51 P4 N46 C45 135.5(6) . . . . ?
N51 P4 N46 C47 -83.3(7) . . . . ?
C52 N51 C53 C118 66.9(11) . . . . ?
C53 N51 C52 C115 -104.9(10) . . . . ?
C113 N12 C4 C114 53.4(12) . . . . ?
C121 N5 C2 C1 179.2(8) . . . . ?
P5 N14 C54 C15 32.7(13) . . . . ?
P5 N14 C54 C55 153.5(8) . . . . ?
P5 N14 C54 C56 -83.4(12) . . . . ?
P5 N14 C57 C58 -20.6(10) . . . . ?
P5 N16 C58 C57 -37.4(10) . . . . ?
P5 N16 C59 C17 32.6(11) . . . . ?
P5 N16 C59 C60 -89.7(10) . . . . ?
P5 N16 C59 C61 149.6(7) . . . . ?
P5 N18 C62 C63 122.6(10) . . . . ?
P5 N18 C64 C65 126.0(8) . . . . ?
P6 N20 C66 C67 11.6(11) . . . . ?
P6 N20 C72 C73 -95.9(9) . . . . ?
P6 N20 C72 C74 143.3(8) . . . . ?
P6 N20 C72 C75 25.4(12) . . . . ?
P6 N21 C67 C66 36.4(10) . . . . ?
P6 N21 C68 C69 81.3(10) . . . . ?
P6 N21 C68 C70 -158.3(7) . . . . ?
P6 N21 C68 C71 -39.8(12) . . . . ?
P6 N22 C76 C77 -117.3(9) . . . . ?
P6 N22 C78 C79 -131.7(9) . . . . ?
P7 N24 C80 C81 38.1(8) . . . . ?
P7 N24 C86 C87 -160.7(7) . . . . ?
P7 N24 C86 C88 76.1(9) . . . . ?
P7 N24 C86 C89 -44.2(10) . . . . ?
P7 N25 C81 C80 15.5(10) . . . . ?
P7 N25 C82 C83 -105.8(8) . . . . ?
P7 N25 C82 C84 134.5(7) . . . . ?
P7 N25 C82 C85 13.9(10) . . . . ?
P7 N26 C90 C91 -130.7(8) . . . . ?
P7 N26 C92 C93 -114.3(8) . . . . ?
P8 N28 C94 C95 -97.0(10) . . . . ?
P8 N28 C94 C96 29.7(12) . . . . ?
P8 N28 C94 C97 143.1(7) . . . . ?
P8 N28 C98 C111 -22.5(10) . . . . ?
P8 N29 C99 C100 128.7(8) . . . . ?
P8 N29 C101 C102 123.2(10) . . . . ?
P8 N17 C103 C104 32.3(10) . . . . ?
P8 N17 C103 C105 -89.7(9) . . . . ?
P8 N17 C103 C106 153.2(7) . . . . ?
P8 N17 C111 C98 -34.5(9) . . . . ?
N13 P5 N14 C54 30.4(12) . . . . ?
N13 P5 N14 C57 -120.9(8) . . . . ?
N13 P5 N16 C58 148.8(7) . . . . ?
N13 P5 N16 C59 -69.7(8) . . . . ?
N13 P5 N16 K2 30.3(5) . . . . ?
N13 P5 N18 C62 -168.6(9) . . . . ?
N13 P5 N18 C64 9.5(10) . . . . ?
N14 P5 N13 Nd2 -106(2) . . . . ?
N14 P5 N13 K2 73.5(6) . . . . ?
N14 P5 N16 C58 22.8(7) . . . . ?
N14 P5 N16 C59 164.3(7) . . . . ?
N14 P5 N16 K2 -95.7(3) . . . . ?
N14 P5 N18 C62 -34.7(9) . . . . ?
N14 P5 N18 C64 143.4(8) . . . . ?
N14 C57 C58 N16 34.8(11) . . . . ?
N16 P5 N13 Nd2 146(2) . . . . ?
N16 P5 N13 K2 -35.0(6) . . . . ?
N16 P5 N14 C54 151.0(9) . . . . ?
N16 P5 N14 C57 -0.3(7) . . . . ?
N16 P5 N18 C62 61.6(9) . . . . ?
N16 P5 N18 C64 -120.3(8) . . . . ?
N18 P5 N13 Nd2 19(3) . . . . ?
N18 P5 N13 K2 -161.9(4) . . . . ?
N18 P5 N14 C54 -99.1(9) . . . . ?
N18 P5 N14 C57 109.6(7) . . . . ?
N18 P5 N16 C58 -81.8(8) . . . . ?
N18 P5 N16 C59 59.7(8) . . . . ?
N18 P5 N16 K2 159.7(4) . . . . ?
N19 P6 N20 C66 -118.9(8) . . . . ?
N19 P6 N20 C72 49.4(10) . . . . ?
N19 P6 N21 C67 100.7(8) . . . . ?
N19 P6 N21 C68 -40.7(10) . . . . ?
N19 P6 N22 C76 -173.9(7) . . . . ?
N19 P6 N22 C78 9.3(9) . . . . ?
N20 P6 N21 C67 -26.1(7) . . . . ?
N20 P6 N21 C68 -167.6(8) . . . . ?
N20 P6 N22 C76 -41.8(9) . . . . ?
N20 P6 N22 C78 141.5(8) . . . . ?
N20 C66 C67 N21 -29.7(12) . . . . ?
N21 P6 N20 C66 8.4(8) . . . . ?
N21 P6 N20 C72 176.7(8) . . . . ?
N21 P6 N22 C76 53.0(8) . . . . ?
N21 P6 N22 C78 -123.8(8) . . . . ?
N22 P6 N20 C66 113.0(8) . . . . ?
N22 P6 N20 C72 -78.7(9) . . . . ?
N22 P6 N21 C67 -130.4(7) . . . . ?
N22 P6 N21 C68 88.1(9) . . . . ?
N23 P7 N24 C80 102.3(7) . . . . ?
N23 P7 N24 C86 -35.5(9) . . . . ?
N23 P7 N25 C81 -122.9(8) . . . . ?
N23 P7 N25 C82 54.5(9) . . . . ?
N23 P7 N26 C90 11.3(9) . . . . ?
N23 P7 N26 C92 -175.9(7) . . . . ?
N24 P7 N25 C81 5.2(7) . . . . ?
N24 P7 N25 C82 -177.5(7) . . . . ?
N24 P7 N26 C90 -121.1(7) . . . . ?
N24 P7 N26 C92 51.6(8) . . . . ?
N24 C80 C81 N25 -32.4(10) . . . . ?
N25 P7 N24 C80 -25.8(6) . . . . ?
N25 P7 N24 C86 -163.6(7) . . . . ?
N25 P7 N26 C90 144.5(7) . . . . ?
N25 P7 N26 C92 -42.7(8) . . . . ?
N26 P7 N24 C80 -130.7(6) . . . . ?
N26 P7 N24 C86 91.5(7) . . . . ?
N26 P7 N25 C81 109.2(7) . . . . ?
N26 P7 N25 C82 -73.5(8) . . . . ?
N27 P8 N28 C94 34.8(10) . . . . ?
N27 P8 N28 C98 -118.5(8) . . . . ?
N27 P8 N29 C99 12.0(10) . . . . ?
N27 P8 N29 C101 -169.0(9) . . . . ?
N27 P8 N17 C103 -68.2(8) . . . . ?
N27 P8 N17 C111 145.2(7) . . . . ?
N27 P8 N17 K2 28.8(5) . . . . ?
N28 P8 N27 Nd2 -95(2) . . . . ?
N28 P8 N27 K2 75.3(6) . . . . ?
N28 P8 N29 C99 145.7(8) . . . . ?
N28 P8 N29 C101 -35.3(10) . . . . ?
N28 P8 N17 C103 165.7(7) . . . . ?
N28 P8 N17 C111 19.2(6) . . . . ?
N28 P8 N17 K2 -97.2(3) . . . . ?
N28 C98 C111 N17 35.2(11) . . . . ?
N29 P8 N27 Nd2 29(3) . . . . ?
N29 P8 N27 K2 -160.4(4) . . . . ?
N29 P8 N28 C94 -93.8(8) . . . . ?
N29 P8 N28 C98 112.8(7) . . . . ?
N29 P8 N17 C103 60.9(8) . . . . ?
N29 P8 N17 C111 -85.6(7) . . . . ?
N29 P8 N17 K2 157.9(3) . . . . ?
N17 P8 N27 Nd2 156(2) . . . . ?
N17 P8 N27 K2 -33.1(5) . . . . ?
N17 P8 N28 C94 155.6(8) . . . . ?
N17 P8 N28 C98 2.2(7) . . . . ?
N17 P8 N29 C99 -118.1(8) . . . . ?
N17 P8 N29 C101 60.9(10) . . . . ?
C54 N14 C57 C58 -175.5(8) . . . . ?
C57 N14 C54 C15 -175.8(8) . . . . ?
C57 N14 C54 C55 -54.9(12) . . . . ?
C57 N14 C54 C56 68.2(11) . . . . ?
C58 N16 C59 C17 172.9(9) . . . . ?
C58 N16 C59 C60 50.6(12) . . . . ?
C58 N16 C59 C61 -70.1(10) . . . . ?
C59 N16 C58 C57 177.7(8) . . . . ?
C62 N18 C64 C65 -55.7(12) . . . . ?
C64 N18 C62 C63 -55.7(13) . . . . ?
C66 N20 C72 C73 72.0(11) . . . . ?
C66 N20 C72 C74 -48.8(11) . . . . ?
C66 N20 C72 C75 -166.8(9) . . . . ?
C67 N21 C68 C69 -57.4(12) . . . . ?
C67 N21 C68 C70 63.1(11) . . . . ?
C67 N21 C68 C71 -178.5(9) . . . . ?
C68 N21 C67 C66 -179.8(9) . . . . ?
C72 N20 C66 C67 -157.7(9) . . . . ?
C76 N22 C78 C79 51.4(12) . . . . ?
C78 N22 C76 C77 59.6(11) . . . . ?
C80 N24 C86 C87 62.8(10) . . . . ?
C80 N24 C86 C88 -60.4(10) . . . . ?
C80 N24 C86 C89 179.3(8) . . . . ?
C81 N25 C82 C83 71.5(10) . . . . ?
C81 N25 C82 C84 -48.1(10) . . . . ?
C81 N25 C82 C85 -168.8(7) . . . . ?
C82 N25 C81 C80 -162.1(7) . . . . ?
C86 N24 C80 C81 179.6(8) . . . . ?
C90 N26 C92 C93 58.8(11) . . . . ?
C92 N26 C90 C91 56.2(12) . . . . ?
C94 N28 C98 C111 -177.6(8) . . . . ?
C98 N28 C94 C95 54.9(12) . . . . ?
C98 N28 C94 C96 -178.4(9) . . . . ?
C98 N28 C94 C97 -65.0(11) . . . . ?
C99 N29 C101 C102 -57.8(13) . . . . ?
C101 N29 C99 C100 -50.4(13) . . . . ?
C103 N17 C111 C98 175.4(8) . . . . ?
C111 N17 C103 C104 177.5(8) . . . . ?
C111 N17 C103 C105 55.4(10) . . . . ?
C111 N17 C103 C106 -61.7(10) . . . . ?
K1 P1 N1 Nd1 171(3) . . . . ?
K1 P1 N3 C13 46.8(13) . . . . ?
K1 P1 N3 C3 -135.1(8) . . . . ?
K1 P1 N4 C1 54.5(6) . . . . ?
K1 P1 N4 C8 -93.3(6) . . . . ?
K1 P1 N5 C2 -111.3(6) . . . . ?
K1 P1 N5 C121 101.7(7) . . . . ?
K1 P2 N2 Nd1 165.9(19) . . . . ?
K1 P2 N6 C18 -65.4(5) . . . . ?
K1 P2 N6 C23 79.0(6) . . . . ?
K1 P2 N7 C19 89.0(6) . . . . ?
K1 P2 N7 C20 -91.2(7) . . . . ?
K1 P2 N12 C4 -174.3(7) . . . . ?
K1 P2 N12 C113 9.2(14) . . . . ?
K1 N5 C2 C1 -60.9(8) . . . . ?
K1 N5 C121 C5 46.5(8) . . . . ?
K1 N5 C121 C6 170.6(6) . . . . ?
K1 N5 C121 C7 -69.2(7) . . . . ?
K1 O1S_4 C2S_4 C3S_4 -24.8(16) . . . . ?
K1 O1S_4 C4S_4 C5S_4 125.0(8) . . . . ?
C2S_1 O1S_1 C4S_1 C5S_1 91.6(12) . . . . ?
C4S_1 O1S_1 C2S_1 C3S_1 105.0(10) . . . . ?
C2S_2 O1S_2 C4S_2 C5S_2 168.2(12) . . . . ?
C4S_2 O1S_2 C2S_2 C3S_2 166.9(12) . . . . ?
C2S_3 O1S_3 C4S_3 C5S_3 -135.5(19) . . . . ?
C4S_3 O1S_3 C2S_3 C3S_3 -174.6(15) . . . . ?
C2S_4 O1S_4 C4S_4 C5S_4 -72.3(11) . . . . ?
C4S_4 O1S_4 C2S_4 C3S_4 177.7(9) . . . . ?

loop_
_twin_individual_id
_twin_individual_mass_fraction_refined
1 0.476(13)
2 0.476(7)
3 0.022(8)
4 0.026(7)
